data_7028293
loop_
_publ_author_name
'Chellan, Prinessa'
'Land, Kirkwood M.'
'Shokar, Ajit'
'Au, Aaron'
'An, Seung Hwan'
'Taylor, Dale'
'Smith, Peter J.'
'Riedel, Tina'
'Dyson, Paul J.'
'Chibale, Kelly'
'Smith, Gregory S.'

_publ_section_title
;
 Synthesis and evaluation of new polynuclear organometallic Ru(II),
 Rh(III) and Ir(III) pyridyl ester complexes as in vitro antiparasitic and
 antitumor agents.
;
_journal_issue 2
_journal_name_full 'Dalton transactions (Cambridge, England : 2003)'
_journal_page_first 513
_journal_page_last 526
_journal_paper_doi 10.1039/c3dt52090k
_journal_volume 43
_journal_year 2014
_chemical_formula_sum 'C42 H48 Cl10 N2 O4 Rh2'
_chemical_formula_weight 1205.14
_chemical_name_systematic
;
?
;
_space_group_IT_number 4
_symmetry_cell_setting monoclinic
_symmetry_space_group_name_Hall 'P 2yb'
_symmetry_space_group_name_H-M 'P 1 21 1'
_atom_sites_solution_hydrogens geom
_atom_sites_solution_primary direct
_atom_sites_solution_secondary difmap
_audit_creation_method SHELXL-97
_cell_angle_alpha 90.00
_cell_angle_beta 102.7920(10)
_cell_angle_gamma 90.00
_cell_formula_units_Z 4
_cell_length_a 11.5800(6)
_cell_length_b 20.4163(11)
_cell_length_c 21.4575(11)
_cell_measurement_reflns_used 36455
_cell_measurement_temperature 173(2)
_cell_measurement_theta_max 27.56
_cell_measurement_theta_min 1.80
_cell_volume 4947.1(4)
_computing_cell_refinement 'SAINT (7.60a, Bruker AXS Inc., Madison, WI, USA, 2006)'
_computing_data_collection 'SAINT (7.60a, Bruker AXS Inc., Madison, WI, USA, 2006)'
_computing_data_reduction 'SAINT (7.60a, Bruker AXS Inc., Madison, WI, USA, 2006)'
_computing_molecular_graphics 'X-Seed (Barbour, 2001)'
_computing_publication_material 'SHELXL-97 (Sheldrick, 2001)'
_computing_structure_refinement 'SHELXL-97 (Sheldrick, 1997)'
_computing_structure_solution 'SHELXS-97 (Sheldrick, 1997)'
_diffrn_ambient_temperature 173(2)
_diffrn_measured_fraction_theta_full 0.998
_diffrn_measured_fraction_theta_max 0.998
_diffrn_measurement_device_type 'Bruker Kappa Duo Apex II Diffractometer'
_diffrn_measurement_method '0.5\% \f scans and \w scans'
_diffrn_radiation_monochromator graphite
_diffrn_radiation_source 'fine-focus sealed tube'
_diffrn_radiation_type MoK\a
_diffrn_radiation_wavelength 0.71073
_diffrn_reflns_av_R_equivalents 0.0337
_diffrn_reflns_av_sigmaI/netI 0.0752
_diffrn_reflns_limit_h_max 7
_diffrn_reflns_limit_h_min -15
_diffrn_reflns_limit_k_max 26
_diffrn_reflns_limit_k_min -26
_diffrn_reflns_limit_l_max 27
_diffrn_reflns_limit_l_min -23
_diffrn_reflns_number 36455
_diffrn_reflns_theta_full 27.56
_diffrn_reflns_theta_max 27.56
_diffrn_reflns_theta_min 1.80
_diffrn_standards_decay_% 0
_diffrn_standards_interval_count 0
_diffrn_standards_interval_time 0
_diffrn_standards_number 0
_exptl_absorpt_coefficient_mu 1.249
_exptl_absorpt_correction_T_max 0.9067
_exptl_absorpt_correction_T_min 0.7622
_exptl_absorpt_correction_type multi-scan
_exptl_absorpt_process_details 'SADABS (Sheldrick, 1997)'
_exptl_crystal_colour red
_exptl_crystal_density_diffrn 1.618
_exptl_crystal_density_method 'not measured'
_exptl_crystal_description needle
_exptl_crystal_F_000 2424
_exptl_crystal_size_max 0.23
_exptl_crystal_size_mid 0.19
_exptl_crystal_size_min 0.08
_refine_diff_density_max 2.893
_refine_diff_density_min -0.710
_refine_diff_density_rms 0.150
_refine_ls_abs_structure_details 'Flack H D (1983), Acta Cryst. A39, 876-881'
_refine_ls_abs_structure_Flack 0.55(4)
_refine_ls_extinction_method none
_refine_ls_goodness_of_fit_ref 1.023
_refine_ls_hydrogen_treatment constr
_refine_ls_matrix_type full
_refine_ls_number_parameters 1001
_refine_ls_number_reflns 22713
_refine_ls_number_restraints 135
_refine_ls_restrained_S_all 1.038
_refine_ls_R_factor_all 0.1052
_refine_ls_R_factor_gt 0.0720
_refine_ls_shift/su_max 0.001
_refine_ls_shift/su_mean 0.000
_refine_ls_structure_factor_coef Fsqd
_refine_ls_weighting_details 'calc w=1/[\s^2^(Fo^2^)+(0.1230P)^2^+0.0000P] where P=(Fo^2^+2Fc^2^)/3'
_refine_ls_weighting_scheme calc
_refine_ls_wR_factor_gt 0.1796
_refine_ls_wR_factor_ref 0.2009
_reflns_number_gt 16206
_reflns_number_total 22713
_reflns_threshold_expression >2sigma(I)
_cod_data_source_file c3dt52090k.txt
_cod_data_source_block pc275
_cod_original_sg_symbol_H-M P21
_cod_database_code 7028293

loop_
_symmetry_equiv_pos_as_xyz
'x, y, z'
'-x, y+1/2, -z'

loop_
_atom_site_label
_atom_site_type_symbol
_atom_site_fract_x
_atom_site_fract_y
_atom_site_fract_z
_atom_site_U_iso_or_equiv
_atom_site_adp_type
_atom_site_occupancy
_atom_site_symmetry_multiplicity
_atom_site_calc_flag
_atom_site_refinement_flags
_atom_site_disorder_assembly
_atom_site_disorder_group
Rh1A Rh 2.43306(7) 0.40467(3) 0.59868(3) 0.03978(18) Uani 1 1 d . . .
Rh2A Rh 0.88911(6) 0.08740(3) 0.16865(3) 0.03496(16) Uani 1 1 d . . .
Cl1A Cl 2.5339(2) 0.30059(11) 0.60828(10) 0.0414(5) Uani 1 1 d . . .
Cl2A Cl 2.5378(2) 0.43684(12) 0.51887(11) 0.0496(6) Uani 1 1 d . . .
Cl3A Cl 0.8164(3) 0.04922(13) 0.25854(12) 0.0549(6) Uani 1 1 d . . .
Cl4A Cl 0.75676(18) 0.18025(11) 0.15774(10) 0.0385(4) Uani 1 1 d . . .
O1A O 1.9546(6) 0.3151(4) 0.3435(3) 0.0546(18) Uani 1 1 d . . .
O2A O 1.9861(6) 0.2239(4) 0.4019(4) 0.0538(18) Uani 1 1 d . . .
O3A O 1.3527(6) 0.2405(4) 0.3893(3) 0.0502(16) Uani 1 1 d . . .
O4A O 1.3103(7) 0.3226(4) 0.3173(4) 0.062(2) Uani 1 1 d . . .
N1A N 2.2999(7) 0.3634(4) 0.5254(4) 0.0405(17) Uani 1 1 d . . .
N2A N 1.0148(6) 0.1459(4) 0.2312(3) 0.0381(16) Uani 1 1 d . . .
C1A C 2.3187(14) 0.4550(7) 0.6421(7) 0.102(5) Uiso 1 1 d D . .
C2A C 2.4045(10) 0.4992(6) 0.6306(5) 0.073(3) Uiso 1 1 d D . .
C3A C 2.5063(11) 0.4790(6) 0.6667(5) 0.073(3) Uiso 1 1 d D . .
C4A C 2.4946(12) 0.4264(7) 0.7012(7) 0.096(5) Uiso 1 1 d D . .
C5A C 2.3820(10) 0.4091(7) 0.6863(6) 0.073(3) Uiso 1 1 d D . .
C6A C 2.1858(19) 0.4528(12) 0.6163(12) 0.254(18) Uiso 1 1 d D . .
H6A1 H 2.1527 0.4149 0.6342 0.381 Uiso 1 1 calc R . .
H6A2 H 2.1688 0.4492 0.5696 0.381 Uiso 1 1 calc R . .
H6A3 H 2.1500 0.4930 0.6284 0.381 Uiso 1 1 calc R . .
C7A C 2.3700(18) 0.5552(13) 0.5841(12) 0.237(16) Uiso 1 1 d D . .
H7A1 H 2.2844 0.5540 0.5663 0.356 Uiso 1 1 calc R . .
H7A2 H 2.4121 0.5511 0.5494 0.356 Uiso 1 1 calc R . .
H7A3 H 2.3911 0.5969 0.6063 0.356 Uiso 1 1 calc R . .
C8A C 2.6224(17) 0.5180(11) 0.6669(11) 0.196(12) Uiso 1 1 d D . .
H8A1 H 2.6894 0.4964 0.6955 0.293 Uiso 1 1 calc R . .
H8A2 H 2.6145 0.5628 0.6819 0.293 Uiso 1 1 calc R . .
H8A3 H 2.6363 0.5193 0.6235 0.293 Uiso 1 1 calc R . .
C9A C 2.6003(16) 0.3902(10) 0.7454(11) 0.161(9) Uiso 1 1 d D . .
H9A1 H 2.6731 0.4156 0.7481 0.242 Uiso 1 1 calc R . .
H9A2 H 2.6097 0.3468 0.7278 0.242 Uiso 1 1 calc R . .
H9A3 H 2.5846 0.3855 0.7883 0.242 Uiso 1 1 calc R . .
C10A C 2.3316(17) 0.3506(11) 0.7162(12) 0.196(12) Uiso 1 1 d D . .
H10A H 2.2469 0.3463 0.6971 0.293 Uiso 1 1 calc R . .
H10B H 2.3428 0.3576 0.7624 0.293 Uiso 1 1 calc R . .
H10C H 2.3728 0.3106 0.7084 0.293 Uiso 1 1 calc R . .
C11A C 2.2586(8) 0.3931(4) 0.4702(4) 0.042(2) Uani 1 1 d . . .
H11A H 2.2972 0.4319 0.4614 0.051 Uiso 1 1 calc R . .
C12A C 2.1622(8) 0.3709(4) 0.4245(4) 0.0381(19) Uani 1 1 d . . .
H12A H 2.1331 0.3943 0.3859 0.046 Uiso 1 1 calc R . .
C13A C 2.1099(7) 0.3121(5) 0.4383(4) 0.041(2) Uani 1 1 d . . .
C14A C 2.1533(9) 0.2797(5) 0.4963(4) 0.044(2) Uani 1 1 d . . .
H14A H 2.1188 0.2400 0.5064 0.052 Uiso 1 1 calc R . .
C15A C 2.2484(8) 0.3079(4) 0.5383(4) 0.0372(19) Uani 1 1 d . . .
H15A H 2.2784 0.2870 0.5781 0.045 Uiso 1 1 calc R . .
C16A C 2.0050(8) 0.2859(5) 0.3875(5) 0.045(2) Uani 1 1 d . . .
C17A C 1.8836(9) 0.1925(5) 0.3583(5) 0.053(3) Uani 1 1 d . . .
H17A H 1.8907 0.1442 0.3622 0.063 Uiso 1 1 calc R . .
H17B H 1.8826 0.2046 0.3135 0.063 Uiso 1 1 calc R . .
C18A C 1.7718(9) 0.2142(5) 0.3752(5) 0.047(2) Uani 1 1 d . . .
C19A C 1.6796(9) 0.2327(6) 0.3305(5) 0.058(3) Uani 1 1 d . . .
H19A H 1.6870 0.2328 0.2872 0.069 Uiso 1 1 calc R . .
C20A C 1.5696(10) 0.2524(6) 0.3440(6) 0.061(3) Uani 1 1 d . . .
H20A H 1.5038 0.2636 0.3107 0.073 Uiso 1 1 calc R . .
C21A C 1.5620(9) 0.2547(6) 0.4075(5) 0.051(3) Uani 1 1 d . . .
C22A C 1.6596(9) 0.2380(6) 0.4552(5) 0.055(3) Uani 1 1 d . . .
H22A H 1.6555 0.2412 0.4988 0.066 Uiso 1 1 calc R . .
C23A C 1.7659(9) 0.2159(6) 0.4388(5) 0.056(3) Uani 1 1 d . . .
H23A H 1.8317 0.2026 0.4711 0.068 Uiso 1 1 calc R . .
C24A C 1.4515(8) 0.2773(5) 0.4266(4) 0.047(2) Uani 1 1 d . . .
H24A H 1.4580 0.2696 0.4728 0.057 Uiso 1 1 calc R . .
H24B H 1.4396 0.3248 0.4181 0.057 Uiso 1 1 calc R . .
C25A C 1.2940(7) 0.2687(5) 0.3381(5) 0.041(2) Uani 1 1 d . . .
C26A C 1.1952(8) 0.2231(5) 0.2997(4) 0.046(2) Uani 1 1 d . . .
C27A C 1.1741(8) 0.1631(5) 0.3225(4) 0.047(2) Uani 1 1 d . . .
H27A H 1.2201 0.1474 0.3619 0.056 Uiso 1 1 calc R . .
C28A C 1.0815(9) 0.1245(5) 0.2856(4) 0.048(2) Uani 1 1 d . . .
H28A H 1.0670 0.0821 0.3004 0.057 Uiso 1 1 calc R . .
C29A C 1.0377(8) 0.2074(5) 0.2125(5) 0.041(2) Uani 1 1 d . . .
H29A H 0.9880 0.2245 0.1748 0.049 Uiso 1 1 calc R . .
C30A C 1.1271(7) 0.2457(5) 0.2444(5) 0.045(2) Uani 1 1 d . . .
H30A H 1.1416 0.2875 0.2282 0.054 Uiso 1 1 calc R . .
C31A C 1.0211(9) 0.0563(5) 0.1195(4) 0.048(2) Uani 1 1 d . . .
C32A C 0.9345(8) 0.0888(5) 0.0771(4) 0.0404(19) Uani 1 1 d . . .
C33A C 0.8282(10) 0.0529(6) 0.0713(4) 0.052(3) Uani 1 1 d . . .
C34A C 0.8482(10) -0.0022(4) 0.1153(5) 0.052(3) Uani 1 1 d . . .
C35A C 0.9736(11) 0.0004(5) 0.1454(5) 0.057(3) Uani 1 1 d . . .
C36A C 1.1517(9) 0.0725(7) 0.1386(5) 0.063(3) Uani 1 1 d . . .
H36A H 1.1919 0.0402 0.1698 0.094 Uiso 1 1 calc R . .
H36B H 1.1619 0.1163 0.1578 0.094 Uiso 1 1 calc R . .
H36C H 1.1859 0.0715 0.1008 0.094 Uiso 1 1 calc R . .
C37A C 0.9460(10) 0.1494(6) 0.0389(5) 0.059(3) Uani 1 1 d . . .
H37A H 0.8682 0.1612 0.0128 0.088 Uiso 1 1 calc R . .
H37B H 1.0010 0.1409 0.0111 0.088 Uiso 1 1 calc R . .
H37C H 0.9762 0.1855 0.0681 0.088 Uiso 1 1 calc R . .
C38A C 0.7095(10) 0.0678(7) 0.0280(6) 0.067(3) Uani 1 1 d . . .
H38A H 0.6518 0.0346 0.0341 0.101 Uiso 1 1 calc R . .
H38B H 0.7170 0.0674 -0.0166 0.101 Uiso 1 1 calc R . .
H38C H 0.6826 0.1111 0.0385 0.101 Uiso 1 1 calc R . .
C39A C 0.7668(14) -0.0537(6) 0.1247(7) 0.081(4) Uani 1 1 d . . .
H39A H 0.8075 -0.0839 0.1579 0.121 Uiso 1 1 calc R . .
H39B H 0.7393 -0.0777 0.0846 0.121 Uiso 1 1 calc R . .
H39C H 0.6988 -0.0341 0.1380 0.121 Uiso 1 1 calc R . .
C40A C 1.0341(15) -0.0498(7) 0.1924(6) 0.091(5) Uani 1 1 d . . .
H40A H 0.9757 -0.0816 0.2004 0.137 Uiso 1 1 calc R . .
H40B H 1.0715 -0.0281 0.2326 0.137 Uiso 1 1 calc R . .
H40C H 1.0947 -0.0724 0.1750 0.137 Uiso 1 1 calc R . .
Rh1B Rh 2.85581(6) 0.41774(3) 1.06940(3) 0.03857(17) Uani 1 1 d . . .
Rh2B Rh 1.28489(7) 0.07607(3) 0.64364(4) 0.04417(19) Uani 1 1 d . . .
Cl1B Cl 2.9151(3) 0.44145(13) 0.97200(12) 0.0572(7) Uani 1 1 d . . .
Cl2B Cl 2.9867(2) 0.32425(11) 1.08535(12) 0.0472(5) Uani 1 1 d . . .
Cl3B Cl 1.1847(2) 0.18055(12) 0.63730(12) 0.0499(6) Uani 1 1 d . . .
Cl4B Cl 1.1849(3) 0.04240(14) 0.72508(13) 0.0579(7) Uani 1 1 d . . .
O1B O 2.4342(6) 0.1734(4) 0.9364(4) 0.0605(19) Uani 1 1 d . . .
O2B O 2.3882(6) 0.2517(4) 0.8612(3) 0.0504(16) Uani 1 1 d . . .
O3B O 1.7393(6) 0.2522(3) 0.8438(3) 0.0494(16) Uani 1 1 d . . .
O4B O 1.7678(8) 0.1578(5) 0.8984(4) 0.073(2) Uani 1 1 d . . .
N1B N 2.7229(6) 0.3551(4) 1.0155(3) 0.0407(17) Uani 1 1 d . . .
N2B N 1.4207(7) 0.1172(4) 0.7155(4) 0.0418(17) Uani 1 1 d . . .
C1B C 2.7355(9) 0.4798(6) 1.1034(5) 0.059(3) Uani 1 1 d . . .
C2B C 2.8269(10) 0.5188(5) 1.0882(5) 0.052(2) Uani 1 1 d . . .
C3B C 2.9377(9) 0.4987(5) 1.1270(5) 0.045(2) Uani 1 1 d . . .
C4B C 2.9131(12) 0.4483(5) 1.1699(5) 0.057(3) Uani 1 1 d . . .
C5B C 2.7882(15) 0.4364(6) 1.1520(6) 0.078(5) Uani 1 1 d . . .
C6B C 2.6064(10) 0.4902(9) 1.0743(7) 0.102(6) Uani 1 1 d . . .
H6B1 H 2.5978 0.5238 1.0410 0.153 Uiso 1 1 calc R . .
H6B2 H 2.5659 0.5045 1.1075 0.153 Uiso 1 1 calc R . .
H6B3 H 2.5713 0.4491 1.0555 0.153 Uiso 1 1 calc R . .
C7B C 2.8146(14) 0.5749(6) 1.0411(7) 0.086(4) Uani 1 1 d . . .
H7B1 H 2.7310 0.5805 1.0200 0.129 Uiso 1 1 calc R . .
H7B2 H 2.8606 0.5653 1.0089 0.129 Uiso 1 1 calc R . .
H7B3 H 2.8442 0.6153 1.0638 0.129 Uiso 1 1 calc R . .
C8B C 3.0521(11) 0.5288(7) 1.1255(6) 0.074(4) Uani 1 1 d . . .
H8B1 H 3.1152 0.5063 1.1560 0.112 Uiso 1 1 calc R . .
H8B2 H 3.0508 0.5751 1.1371 0.112 Uiso 1 1 calc R . .
H8B3 H 3.0668 0.5249 1.0824 0.112 Uiso 1 1 calc R . .
C9B C 3.0016(17) 0.4128(8) 1.2182(6) 0.109(6) Uani 1 1 d . . .
H9B1 H 3.0803 0.4314 1.2200 0.163 Uiso 1 1 calc R . .
H9B2 H 3.0015 0.3664 1.2065 0.163 Uiso 1 1 calc R . .
H9B3 H 2.9818 0.4171 1.2601 0.163 Uiso 1 1 calc R . .
C10B C 2.726(2) 0.3853(7) 1.1853(10) 0.151(10) Uani 1 1 d . . .
H10D H 2.7849 0.3619 1.2174 0.227 Uiso 1 1 calc R . .
H10E H 2.6837 0.3541 1.1536 0.227 Uiso 1 1 calc R . .
H10F H 2.6695 0.4073 1.2062 0.227 Uiso 1 1 calc R . .
C11B C 2.6506(8) 0.3740(5) 0.9591(4) 0.042(2) Uani 1 1 d . . .
H11B H 2.6621 0.4158 0.9419 0.051 Uiso 1 1 calc R . .
C12B C 2.5625(9) 0.3346(5) 0.9269(5) 0.049(2) Uani 1 1 d . . .
H12B H 2.5137 0.3492 0.8878 0.058 Uiso 1 1 calc R . .
C13B C 2.5432(8) 0.2731(5) 0.9506(5) 0.043(2) Uani 1 1 d . . .
C14B C 2.6118(8) 0.2552(4) 1.0078(5) 0.044(2) Uani 1 1 d . . .
H14B H 2.5983 0.2147 1.0268 0.052 Uiso 1 1 calc R . .
C15B C 2.7035(8) 0.2970(5) 1.0390(5) 0.044(2) Uani 1 1 d . . .
H15B H 2.7529 0.2832 1.0782 0.053 Uiso 1 1 calc R . .
C16B C 2.4481(8) 0.2257(4) 0.9152(5) 0.043(2) Uani 1 1 d . . .
C17B C 2.2879(8) 0.2127(6) 0.8273(5) 0.052(2) Uani 1 1 d . . .
H17C H 2.3037 0.1660 0.8381 0.063 Uiso 1 1 calc R . .
H17D H 2.2813 0.2176 0.7807 0.063 Uiso 1 1 calc R . .
C18B C 2.1711(9) 0.2315(5) 0.8426(5) 0.041(2) Uani 1 1 d . . .
C19B C 2.1678(9) 0.2600(6) 0.9008(5) 0.053(3) Uani 1 1 d . . .
H19B H 2.2392 0.2714 0.9301 0.064 Uiso 1 1 calc R . .
C20B C 2.0567(8) 0.2722(5) 0.9161(5) 0.048(2) Uani 1 1 d . . .
H20B H 2.0532 0.2874 0.9575 0.057 Uiso 1 1 calc R . .
C21B C 1.9532(8) 0.2618(5) 0.8705(4) 0.041(2) Uani 1 1 d . . .
C22B C 1.9624(10) 0.2408(8) 0.8123(6) 0.079(4) Uani 1 1 d . . .
H22B H 1.8924 0.2390 0.7794 0.094 Uiso 1 1 calc R . .
C23B C 2.0700(10) 0.2215(7) 0.7975(5) 0.068(4) Uani 1 1 d . . .
H23B H 2.0718 0.2022 0.7575 0.082 Uiso 1 1 calc R . .
C24B C 1.8404(8) 0.2810(6) 0.8882(5) 0.051(2) Uani 1 1 d . . .
H24C H 1.8414 0.2658 0.9321 0.061 Uiso 1 1 calc R . .
H24D H 1.8330 0.3293 0.8874 0.061 Uiso 1 1 calc R . .
C25B C 1.7139(10) 0.1894(6) 0.8530(5) 0.053(3) Uani 1 1 d . . .
C26B C 1.6134(9) 0.1661(5) 0.8061(5) 0.050(3) Uani 1 1 d . . .
C27B C 1.5697(8) 0.1975(5) 0.7479(4) 0.043(2) Uani 1 1 d . . .
H27B H 1.6079 0.2358 0.7374 0.051 Uiso 1 1 calc R . .
C28B C 1.4707(8) 0.1731(4) 0.7052(4) 0.0380(19) Uani 1 1 d . . .
H28B H 1.4382 0.1974 0.6676 0.046 Uiso 1 1 calc R . .
C29B C 1.4645(9) 0.0838(5) 0.7706(5) 0.050(2) Uani 1 1 d . . .
H29B H 1.4278 0.0439 0.7783 0.060 Uiso 1 1 calc R . .
C30B C 1.5606(10) 0.1062(5) 0.8158(5) 0.055(3) Uani 1 1 d . . .
H30B H 1.5908 0.0812 0.8531 0.066 Uiso 1 1 calc R . .
C31B C 1.4109(9) 0.0370(7) 0.5959(5) 0.077(5) Uani 1 1 d D . .
C32B C 1.3329(10) 0.0792(5) 0.5533(5) 0.063(3) Uani 1 1 d D . .
C33B C 1.2154(9) 0.0546(5) 0.5419(5) 0.058(3) Uani 1 1 d D . .
C34B C 1.2181(11) -0.0034(5) 0.5775(5) 0.064(3) Uani 1 1 d D . .
C35B C 1.3374(12) -0.0142(6) 0.6132(5) 0.087(5) Uani 1 1 d D . .
C36B C 1.5394(12) 0.0442(8) 0.6175(8) 0.114(6) Uiso 1 1 d D . .
H36D H 1.5707 0.0084 0.6468 0.171 Uiso 1 1 calc R . .
H36E H 1.5575 0.0862 0.6395 0.171 Uiso 1 1 calc R . .
H36F H 1.5761 0.0427 0.5805 0.171 Uiso 1 1 calc R . .
C37B C 1.3697(11) 0.1360(7) 0.5185(7) 0.089(4) Uiso 1 1 d D . .
H37D H 1.4546 0.1440 0.5342 0.133 Uiso 1 1 calc R . .
H37E H 1.3252 0.1750 0.5258 0.133 Uiso 1 1 calc R . .
H37F H 1.3534 0.1263 0.4726 0.133 Uiso 1 1 calc R . .
C38B C 1.1066(11) 0.0844(8) 0.5005(8) 0.107(5) Uiso 1 1 d D . .
H38D H 1.1283 0.1244 0.4806 0.161 Uiso 1 1 calc R . .
H38E H 1.0497 0.0950 0.5267 0.161 Uiso 1 1 calc R . .
H38F H 1.0708 0.0531 0.4671 0.161 Uiso 1 1 calc R . .
C39B C 1.1163(12) -0.0472(7) 0.5793(8) 0.113(6) Uiso 1 1 d D . .
H39D H 1.1435 -0.0841 0.6080 0.170 Uiso 1 1 calc R . .
H39E H 1.0828 -0.0638 0.5362 0.170 Uiso 1 1 calc R . .
H39F H 1.0556 -0.0227 0.5948 0.170 Uiso 1 1 calc R . .
C40B C 1.3807(12) -0.0713(8) 0.6537(9) 0.127(7) Uiso 1 1 d D . .
H40D H 1.4654 -0.0660 0.6724 0.191 Uiso 1 1 calc R . .
H40E H 1.3681 -0.1112 0.6277 0.191 Uiso 1 1 calc R . .
H40F H 1.3373 -0.0746 0.6879 0.191 Uiso 1 1 calc R . .
Cl1W Cl 1.3300(8) 0.3799(5) 0.0350(4) 0.110(3) Uiso 0.50 1 d PD A 1
Cl2W Cl 1.3445(8) 0.4223(5) 0.1631(4) 0.110(3) Uiso 0.50 1 d PD A 1
Cl3W Cl 1.3432(12) 0.2886(6) 0.1343(6) 0.160(5) Uiso 0.50 1 d PD A 1
C1W C 1.2839(12) 0.3636(5) 0.1037(4) 0.079(4) Uani 1 1 d D . .
H1W H 1.1955 0.3630 0.0957 0.095 Uiso 1 1 calc R A 1
Cl1X Cl 0.8488(10) 0.1843(4) 0.6261(5) 0.116(3) Uiso 0.50 1 d PD B 1
Cl2X Cl 0.8587(7) 0.0459(4) 0.5978(4) 0.090(2) Uiso 0.50 1 d PD B 1
Cl3X Cl 0.8514(6) 0.0882(4) 0.7231(3) 0.0821(18) Uiso 0.50 1 d PD B 1
C1X C 0.8904(13) 0.1068(4) 0.6502(4) 0.075(3) Uani 1 1 d D . .
H1X H 0.9789 0.1084 0.6613 0.090 Uiso 1 1 calc R B 1
Cl1Y Cl 1.8812(6) 0.3340(3) 0.5518(3) 0.149(2) Uani 1 1 d . . .
Cl2Y Cl 1.8662(4) 0.4585(2) 0.6095(2) 0.1069(14) Uani 1 1 d . . .
Cl3Y Cl 1.8654(4) 0.3417(2) 0.68157(19) 0.0992(12) Uani 1 1 d . . .
C1Y C 1.8224(14) 0.3770(7) 0.6073(7) 0.084(4) Uani 1 1 d . . .
H1Y H 1.7341 0.3751 0.5940 0.100 Uiso 1 1 calc R . .
Cl1Z Cl 2.4438(3) 0.13074(19) 1.08537(16) 0.0776(9) Uani 1 1 d . . .
Cl2Z Cl 2.4499(5) 0.1347(3) 1.2201(2) 0.1242(19) Uani 1 1 d . . .
Cl3Z Cl 2.4787(4) 0.0134(2) 1.1588(2) 0.1075(14) Uani 1 1 d . . .
C1Z C 2.5057(10) 0.0997(7) 1.1603(5) 0.073(4) Uani 1 1 d . . .
H1Z H 2.5932 0.1073 1.1695 0.087 Uiso 1 1 calc R . .
Cl6W Cl 1.3329(9) 0.3798(5) 0.1793(4) 0.114(3) Uiso 0.50 1 d PD A 2
Cl5W Cl 1.339(2) 0.2928(7) 0.0773(9) 0.253(10) Uiso 0.50 1 d PD A 2
Cl4W Cl 1.2884(14) 0.4276(7) 0.0533(6) 0.176(5) Uiso 0.50 1 d PD A 2
Cl6X Cl 0.8399(9) 0.0731(5) 0.5703(4) 0.113(3) Uiso 0.50 1 d PD B 2
Cl5X Cl 0.8472(13) 0.0515(7) 0.7015(6) 0.170(5) Uiso 0.50 1 d PD B 2
Cl4X Cl 0.7970(10) 0.1790(5) 0.6439(5) 0.125(3) Uiso 0.50 1 d PD B 2

loop_
_atom_site_aniso_label
_atom_site_aniso_U_11
_atom_site_aniso_U_22
_atom_site_aniso_U_33
_atom_site_aniso_U_23
_atom_site_aniso_U_13
_atom_site_aniso_U_12
Rh1A 0.0582(4) 0.0308(4) 0.0347(4) -0.0044(3) 0.0197(3) -0.0070(3)
Rh2A 0.0428(3) 0.0335(4) 0.0296(3) -0.0001(3) 0.0101(3) 0.0056(3)
Cl1A 0.0541(12) 0.0362(11) 0.0359(11) -0.0019(9) 0.0140(9) -0.0023(9)
Cl2A 0.0602(14) 0.0499(14) 0.0427(12) 0.0022(10) 0.0201(11) -0.0112(11)
Cl3A 0.0808(18) 0.0458(13) 0.0438(13) 0.0010(11) 0.0261(12) -0.0101(13)
Cl4A 0.0369(10) 0.0367(11) 0.0422(11) -0.0005(9) 0.0092(9) 0.0044(8)
O1A 0.045(4) 0.065(5) 0.051(4) 0.002(4) 0.004(3) 0.000(3)
O2A 0.053(4) 0.048(4) 0.063(5) -0.020(3) 0.016(3) -0.001(3)
O3A 0.039(3) 0.062(4) 0.050(4) -0.011(3) 0.010(3) 0.001(3)
O4A 0.060(4) 0.054(5) 0.074(5) 0.004(4) 0.016(4) -0.007(4)
N1A 0.052(4) 0.034(4) 0.040(4) -0.006(3) 0.019(3) 0.003(3)
N2A 0.038(4) 0.043(4) 0.034(4) -0.003(3) 0.011(3) 0.011(3)
C11A 0.055(5) 0.027(4) 0.048(5) -0.002(4) 0.019(4) -0.007(4)
C12A 0.047(5) 0.032(4) 0.036(5) 0.009(4) 0.011(4) 0.007(4)
C13A 0.030(4) 0.049(5) 0.044(5) -0.010(4) 0.010(4) -0.003(4)
C14A 0.062(6) 0.035(5) 0.041(5) -0.001(4) 0.027(4) -0.009(4)
C15A 0.048(5) 0.035(5) 0.032(4) 0.000(4) 0.015(4) 0.002(4)
C16A 0.044(5) 0.044(5) 0.046(6) -0.022(5) 0.012(4) -0.001(4)
C17A 0.059(6) 0.052(6) 0.050(6) -0.025(5) 0.019(5) -0.009(5)
C18A 0.064(6) 0.029(5) 0.047(6) -0.006(4) 0.009(5) -0.019(4)
C19A 0.051(6) 0.080(8) 0.054(7) -0.015(6) 0.037(5) 0.006(6)
C20A 0.045(5) 0.074(8) 0.071(7) -0.021(6) 0.028(5) 0.001(5)
C21A 0.047(6) 0.062(7) 0.051(6) -0.019(5) 0.024(5) -0.011(5)
C22A 0.054(6) 0.068(7) 0.046(6) -0.014(5) 0.019(5) -0.011(5)
C23A 0.044(5) 0.070(7) 0.054(6) -0.015(5) 0.010(5) 0.002(5)
C24A 0.044(5) 0.061(6) 0.038(5) -0.016(4) 0.013(4) -0.009(5)
C25A 0.027(4) 0.037(5) 0.062(6) -0.009(4) 0.018(4) 0.004(4)
C26A 0.041(5) 0.063(6) 0.035(5) -0.002(4) 0.014(4) 0.010(4)
C27A 0.039(5) 0.068(7) 0.029(5) 0.002(4) 0.000(4) 0.013(5)
C28A 0.060(6) 0.049(6) 0.038(5) 0.000(4) 0.020(4) 0.009(5)
C29A 0.034(4) 0.046(5) 0.043(5) 0.001(4) 0.009(4) 0.006(4)
C30A 0.030(4) 0.051(6) 0.051(6) -0.002(4) 0.003(4) 0.007(4)
C31A 0.061(6) 0.054(6) 0.033(5) -0.013(4) 0.019(4) 0.017(5)
C32A 0.052(5) 0.043(5) 0.028(4) -0.010(4) 0.013(3) 0.002(5)
C33A 0.065(6) 0.058(6) 0.033(5) -0.023(4) 0.012(4) 0.012(5)
C34A 0.088(8) 0.027(4) 0.048(6) -0.011(4) 0.028(5) 0.004(5)
C35A 0.090(8) 0.044(6) 0.038(5) -0.008(4) 0.018(5) 0.042(6)
C36A 0.050(6) 0.088(9) 0.051(6) -0.014(6) 0.015(5) 0.021(6)
C37A 0.072(7) 0.070(7) 0.035(5) 0.009(5) 0.015(5) 0.005(6)
C38A 0.056(6) 0.083(9) 0.059(7) -0.017(6) 0.005(5) 0.021(6)
C39A 0.123(11) 0.034(6) 0.098(10) -0.011(6) 0.052(9) -0.017(7)
C40A 0.159(14) 0.062(8) 0.057(7) 0.023(6) 0.034(8) 0.062(9)
Rh1B 0.0517(4) 0.0320(4) 0.0382(4) -0.0021(3) 0.0233(3) 0.0002(3)
Rh2B 0.0599(4) 0.0364(4) 0.0439(4) -0.0016(3) 0.0281(3) -0.0051(3)
Cl1B 0.0879(19) 0.0429(13) 0.0531(14) 0.0002(11) 0.0418(14) -0.0075(12)
Cl2B 0.0490(12) 0.0393(12) 0.0576(14) -0.0031(10) 0.0212(11) 0.0014(10)
Cl3B 0.0659(15) 0.0446(13) 0.0441(13) 0.0047(10) 0.0226(11) 0.0010(11)
Cl4B 0.0721(16) 0.0529(15) 0.0600(15) 0.0096(12) 0.0393(13) -0.0034(12)
O1B 0.056(4) 0.051(4) 0.068(5) 0.010(4) 0.001(4) -0.011(4)
O2B 0.042(3) 0.057(4) 0.052(4) 0.006(3) 0.010(3) 0.002(3)
O3B 0.056(4) 0.048(4) 0.047(4) -0.001(3) 0.016(3) 0.011(3)
O4B 0.081(6) 0.088(6) 0.047(4) 0.009(4) 0.010(4) 0.009(5)
N1B 0.045(4) 0.047(4) 0.034(4) 0.005(3) 0.018(3) 0.002(3)
N2B 0.051(4) 0.040(4) 0.038(4) -0.004(3) 0.018(3) 0.004(3)
C1B 0.051(6) 0.082(8) 0.049(6) -0.018(6) 0.019(5) 0.000(6)
C2B 0.063(6) 0.039(5) 0.055(6) -0.009(5) 0.017(5) 0.013(5)
C3B 0.062(6) 0.036(5) 0.040(5) -0.009(4) 0.018(4) -0.004(4)
C4B 0.087(8) 0.036(5) 0.059(7) 0.010(5) 0.040(6) 0.016(5)
C5B 0.136(12) 0.050(7) 0.077(8) -0.026(6) 0.088(9) -0.023(7)
C6B 0.045(6) 0.155(16) 0.110(11) -0.066(11) 0.024(7) 0.020(8)
C7B 0.128(12) 0.052(7) 0.092(10) 0.020(7) 0.054(9) 0.027(8)
C8B 0.069(8) 0.080(9) 0.075(8) -0.032(7) 0.017(6) -0.028(7)
C9B 0.210(18) 0.072(9) 0.031(6) 0.005(6) 0.000(8) 0.053(12)
C10B 0.28(3) 0.059(9) 0.186(19) -0.010(10) 0.20(2) -0.033(12)
C11B 0.042(5) 0.047(5) 0.040(5) 0.009(4) 0.014(4) 0.007(4)
C12B 0.058(6) 0.039(5) 0.054(6) 0.011(5) 0.024(5) -0.001(4)
C13B 0.044(5) 0.042(5) 0.045(5) -0.002(4) 0.015(4) -0.001(4)
C14B 0.050(5) 0.033(5) 0.051(5) 0.003(4) 0.017(4) -0.001(4)
C15B 0.048(5) 0.041(5) 0.047(5) 0.004(4) 0.019(4) 0.003(4)
C16B 0.048(5) 0.034(5) 0.048(5) 0.003(4) 0.016(4) -0.005(4)
C17B 0.043(5) 0.070(7) 0.044(5) -0.010(5) 0.009(4) -0.002(5)
C18B 0.044(5) 0.045(5) 0.037(5) 0.005(4) 0.014(4) -0.012(4)
C19B 0.039(5) 0.061(7) 0.064(7) -0.021(5) 0.023(5) -0.006(5)
C20B 0.038(5) 0.064(7) 0.042(5) -0.023(5) 0.014(4) -0.005(5)
C21B 0.045(5) 0.040(5) 0.036(5) -0.006(4) 0.006(4) 0.008(4)
C22B 0.049(6) 0.135(13) 0.054(7) -0.014(8) 0.016(5) 0.031(7)
C23B 0.057(6) 0.103(10) 0.043(6) -0.029(6) 0.009(5) 0.001(7)
C24B 0.044(5) 0.066(7) 0.046(6) -0.008(5) 0.018(4) 0.010(5)
C25B 0.061(6) 0.061(7) 0.041(6) 0.009(5) 0.023(5) 0.021(5)
C26B 0.061(6) 0.053(6) 0.043(5) 0.016(5) 0.024(5) 0.023(5)
C27B 0.052(5) 0.039(5) 0.041(5) 0.005(4) 0.019(4) 0.016(4)
C28B 0.049(5) 0.037(5) 0.028(4) 0.001(4) 0.010(4) 0.010(4)
C29B 0.075(6) 0.036(5) 0.044(5) 0.009(4) 0.024(5) -0.002(5)
C30B 0.081(7) 0.040(5) 0.048(6) 0.018(4) 0.024(5) 0.017(5)
C31B 0.057(7) 0.111(12) 0.073(9) -0.060(8) 0.035(6) -0.004(7)
C32B 0.090(8) 0.053(7) 0.061(7) -0.035(6) 0.048(6) -0.020(7)
C33B 0.070(7) 0.050(6) 0.062(7) -0.023(5) 0.036(6) -0.004(5)
C34B 0.099(9) 0.039(6) 0.067(7) -0.026(5) 0.042(7) -0.014(6)
C35B 0.161(15) 0.064(8) 0.044(7) 0.003(6) 0.041(8) 0.062(9)
C1W 0.070(8) 0.076(9) 0.103(11) 0.002(8) 0.044(8) 0.006(7)
C1X 0.092(9) 0.059(7) 0.072(8) 0.004(6) 0.014(7) -0.014(7)
Cl1Y 0.220(6) 0.133(4) 0.122(4) -0.069(4) 0.095(4) -0.069(4)
Cl2Y 0.105(3) 0.079(3) 0.136(4) -0.017(3) 0.025(3) -0.025(2)
Cl3Y 0.131(3) 0.086(3) 0.073(2) -0.017(2) 0.006(2) -0.011(2)
C1Y 0.104(10) 0.069(9) 0.081(9) 0.005(7) 0.027(8) -0.034(8)
Cl1Z 0.0730(19) 0.096(3) 0.0641(19) 0.0102(17) 0.0149(15) -0.0193(17)
Cl2Z 0.141(4) 0.166(5) 0.076(3) -0.042(3) 0.047(3) -0.064(4)
Cl3Z 0.109(3) 0.094(3) 0.119(3) 0.019(3) 0.023(3) -0.036(2)
C1Z 0.064(7) 0.109(11) 0.043(6) -0.002(6) 0.006(5) -0.037(7)

loop_
_atom_type_symbol
_atom_type_description
_atom_type_scat_dispersion_real
_atom_type_scat_dispersion_imag
_atom_type_scat_source
C C 0.0033 0.0016 'International Tables Vol C Tables 4.2.6.8 and 6.1.1.4'
H H 0.0000 0.0000 'International Tables Vol C Tables 4.2.6.8 and 6.1.1.4'
N N 0.0061 0.0033 'International Tables Vol C Tables 4.2.6.8 and 6.1.1.4'
O O 0.0106 0.0060 'International Tables Vol C Tables 4.2.6.8 and 6.1.1.4'
Cl Cl 0.1484 0.1585 'International Tables Vol C Tables 4.2.6.8 and 6.1.1.4'
Rh Rh -1.1178 0.9187 'International Tables Vol C Tables 4.2.6.8 and 6.1.1.4'

loop_
_geom_angle_atom_site_label_1
_geom_angle_atom_site_label_2
_geom_angle_atom_site_label_3
_geom_angle
C1A Rh1A C5A 39.9(4)
C1A Rh1A C2A 39.5(4)
C5A Rh1A C2A 64.6(5)
C1A Rh1A N1A 95.7(5)
C5A Rh1A N1A 112.3(4)
C2A Rh1A N1A 117.8(4)
C1A Rh1A C3A 62.3(5)
C5A Rh1A C3A 60.4(5)
C2A Rh1A C3A 36.4(3)
N1A Rh1A C3A 154.1(4)
C1A Rh1A C4A 62.9(6)
C5A Rh1A C4A 35.7(3)
C2A Rh1A C4A 61.8(5)
N1A Rh1A C4A 147.5(4)
C3A Rh1A C4A 35.5(4)
C1A Rh1A Cl2A 131.7(4)
C5A Rh1A Cl2A 156.5(4)
C2A Rh1A Cl2A 97.0(3)
N1A Rh1A Cl2A 88.8(2)
C3A Rh1A Cl2A 96.1(3)
C4A Rh1A Cl2A 123.7(3)
C1A Rh1A Cl1A 138.6(4)
C5A Rh1A Cl1A 100.9(4)
C2A Rh1A Cl1A 153.0(3)
N1A Rh1A Cl1A 88.4(2)
C3A Rh1A Cl1A 117.0(3)
C4A Rh1A Cl1A 92.8(4)
Cl2A Rh1A Cl1A 89.44(8)
N2A Rh2A C31A 90.8(3)
N2A Rh2A C35A 109.3(4)
C31A Rh2A C35A 39.1(4)
N2A Rh2A C32A 107.4(3)
C31A Rh2A C32A 37.2(4)
C35A Rh2A C32A 65.1(4)
N2A Rh2A C34A 148.8(4)
C31A Rh2A C34A 65.3(4)
C35A Rh2A C34A 39.6(4)
C32A Rh2A C34A 66.0(4)
N2A Rh2A C33A 145.6(4)
C31A Rh2A C33A 62.9(4)
C35A Rh2A C33A 64.8(4)
C32A Rh2A C33A 38.3(4)
C34A Rh2A C33A 39.3(4)
N2A Rh2A Cl3A 89.3(2)
C31A Rh2A Cl3A 135.8(3)
C35A Rh2A Cl3A 100.3(3)
C32A Rh2A Cl3A 160.4(3)
C34A Rh2A Cl3A 94.4(3)
C33A Rh2A Cl3A 124.8(3)
N2A Rh2A Cl4A 87.2(2)
C31A Rh2A Cl4A 133.9(3)
C35A Rh2A Cl4A 160.3(3)
C32A Rh2A Cl4A 100.4(3)
C34A Rh2A Cl4A 123.7(3)
C33A Rh2A Cl4A 95.6(3)
Cl3A Rh2A Cl4A 90.28(9)
C16A O2A C17A 114.5(8)
C25A O3A C24A 116.1(8)
C11A N1A C15A 119.0(8)
C11A N1A Rh1A 122.8(6)
C15A N1A Rh1A 117.9(6)
C28A N2A C29A 116.8(8)
C28A N2A Rh2A 123.9(7)
C29A N2A Rh2A 119.0(6)
C2A C1A C5A 105.2(12)
C2A C1A C6A 130.9(14)
C5A C1A C6A 124.0(14)
C2A C1A Rh1A 72.0(7)
C5A C1A Rh1A 71.5(8)
C6A C1A Rh1A 121.6(13)
C3A C2A C1A 105.6(12)
C3A C2A C7A 133.8(13)
C1A C2A C7A 120.6(13)
C3A C2A Rh1A 73.7(6)
C1A C2A Rh1A 68.5(7)
C7A C2A Rh1A 121.2(12)
C2A C3A C4A 113.0(12)
C2A C3A C8A 119.8(12)
C4A C3A C8A 127.2(12)
C2A C3A Rh1A 69.9(6)
C4A C3A Rh1A 74.6(9)
C8A C3A Rh1A 124.9(11)
C5A C4A C3A 107.3(13)
C5A C4A C9A 128.4(13)
C3A C4A C9A 124.0(13)
C5A C4A Rh1A 67.6(9)
C3A C4A Rh1A 69.9(8)
C9A C4A Rh1A 123.3(13)
C4A C5A C1A 108.8(13)
C4A C5A C10A 123.7(13)
C1A C5A C10A 127.4(13)
C4A C5A Rh1A 76.7(9)
C1A C5A Rh1A 68.6(8)
C10A C5A Rh1A 123.6(13)
C1A C6A H6A1 109.5
C1A C6A H6A2 109.5
H6A1 C6A H6A2 109.5
C1A C6A H6A3 109.5
H6A1 C6A H6A3 109.5
H6A2 C6A H6A3 109.5
C2A C7A H7A1 109.5
C2A C7A H7A2 109.5
H7A1 C7A H7A2 109.5
C2A C7A H7A3 109.5
H7A1 C7A H7A3 109.5
H7A2 C7A H7A3 109.5
C3A C8A H8A1 109.5
C3A C8A H8A2 109.5
H8A1 C8A H8A2 109.5
C3A C8A H8A3 109.5
H8A1 C8A H8A3 109.5
H8A2 C8A H8A3 109.5
C4A C9A H9A1 109.5
C4A C9A H9A2 109.5
H9A1 C9A H9A2 109.5
C4A C9A H9A3 109.5
H9A1 C9A H9A3 109.5
H9A2 C9A H9A3 109.5
C5A C10A H10A 109.5
C5A C10A H10B 109.5
H10A C10A H10B 109.5
C5A C10A H10C 109.5
H10A C10A H10C 109.5
H10B C10A H10C 109.5
N1A C11A C12A 123.9(8)
N1A C11A H11A 118.0
C12A C11A H11A 118.0
C11A C12A C13A 116.4(8)
C11A C12A H12A 121.8
C13A C12A H12A 121.8
C14A C13A C12A 120.3(8)
C14A C13A C16A 122.5(9)
C12A C13A C16A 117.2(9)
C15A C14A C13A 117.3(8)
C15A C14A H14A 121.3
C13A C14A H14A 121.3
N1A C15A C14A 123.0(8)
N1A C15A H15A 118.5
C14A C15A H15A 118.5
O1A C16A O2A 126.8(9)
O1A C16A C13A 125.1(10)
O2A C16A C13A 108.1(9)
O2A C17A C18A 109.6(7)
O2A C17A H17A 109.7
C18A C17A H17A 109.7
O2A C17A H17B 109.7
C18A C17A H17B 109.7
H17A C17A H17B 108.2
C19A C18A C23A 120.0(10)
C19A C18A C17A 121.0(9)
C23A C18A C17A 118.9(10)
C18A C19A C20A 123.1(11)
C18A C19A H19A 118.4
C20A C19A H19A 118.4
C21A C20A C19A 117.7(11)
C21A C20A H20A 121.2
C19A C20A H20A 121.2
C20A C21A C22A 119.8(10)
C20A C21A C24A 121.5(10)
C22A C21A C24A 118.6(9)
C21A C22A C23A 120.1(10)
C21A C22A H22A 119.9
C23A C22A H22A 119.9
C18A C23A C22A 119.1(10)
C18A C23A H23A 120.5
C22A C23A H23A 120.5
O3A C24A C21A 107.8(8)
O3A C24A H24A 110.1
C21A C24A H24A 110.1
O3A C24A H24B 110.1
C21A C24A H24B 110.1
H24A C24A H24B 108.5
O4A C25A O3A 128.3(9)
O4A C25A C26A 120.0(9)
O3A C25A C26A 111.7(8)
C30A C26A C27A 120.4(10)
C30A C26A C25A 118.5(9)
C27A C26A C25A 121.0(9)
C26A C27A C28A 118.2(9)
C26A C27A H27A 120.9
C28A C27A H27A 120.9
N2A C28A C27A 121.9(9)
N2A C28A H28A 119.0
C27A C28A H28A 119.0
C30A C29A N2A 124.1(9)
C30A C29A H29A 118.0
N2A C29A H29A 118.0
C26A C30A C29A 118.6(10)
C26A C30A H30A 120.7
C29A C30A H30A 120.7
C32A C31A C35A 110.9(10)
C32A C31A C36A 128.0(10)
C35A C31A C36A 121.1(10)
C32A C31A Rh2A 71.6(5)
C35A C31A Rh2A 70.6(5)
C36A C31A Rh2A 125.6(7)
C31A C32A C33A 107.6(9)
C31A C32A C37A 128.4(9)
C33A C32A C37A 123.9(9)
C31A C32A Rh2A 71.1(5)
C33A C32A Rh2A 71.8(5)
C37A C32A Rh2A 125.3(7)
C32A C33A C34A 109.5(9)
C32A C33A C38A 127.3(11)
C34A C33A C38A 123.2(11)
C32A C33A Rh2A 69.9(5)
C34A C33A Rh2A 69.8(5)
C38A C33A Rh2A 125.8(7)
C33A C34A C35A 105.1(9)
C33A C34A C39A 129.4(12)
C35A C34A C39A 125.4(11)
C33A C34A Rh2A 70.9(5)
C35A C34A Rh2A 69.7(5)
C39A C34A Rh2A 127.7(7)
C31A C35A C34A 106.8(9)
C31A C35A C40A 130.1(12)
C34A C35A C40A 123.1(12)
C31A C35A Rh2A 70.4(5)
C34A C35A Rh2A 70.8(5)
C40A C35A Rh2A 125.4(7)
C31A C36A H36A 109.5
C31A C36A H36B 109.5
H36A C36A H36B 109.5
C31A C36A H36C 109.5
H36A C36A H36C 109.5
H36B C36A H36C 109.5
C32A C37A H37A 109.5
C32A C37A H37B 109.5
H37A C37A H37B 109.5
C32A C37A H37C 109.5
H37A C37A H37C 109.5
H37B C37A H37C 109.5
C33A C38A H38A 109.5
C33A C38A H38B 109.5
H38A C38A H38B 109.5
C33A C38A H38C 109.5
H38A C38A H38C 109.5
H38B C38A H38C 109.5
C34A C39A H39A 109.5
C34A C39A H39B 109.5
H39A C39A H39B 109.5
C34A C39A H39C 109.5
H39A C39A H39C 109.5
H39B C39A H39C 109.5
C35A C40A H40A 109.5
C35A C40A H40B 109.5
H40A C40A H40B 109.5
C35A C40A H40C 109.5
H40A C40A H40C 109.5
H40B C40A H40C 109.5
C5B Rh1B C1B 38.5(5)
C5B Rh1B N1B 101.9(4)
C1B Rh1B N1B 95.4(4)
C5B Rh1B C2B 64.4(4)
C1B Rh1B C2B 38.8(4)
N1B Rh1B C2B 123.7(4)
C5B Rh1B C3B 65.2(4)
C1B Rh1B C3B 65.5(4)
N1B Rh1B C3B 160.7(3)
C2B Rh1B C3B 38.8(4)
C5B Rh1B C4B 38.6(5)
C1B Rh1B C4B 64.7(4)
N1B Rh1B C4B 136.5(4)
C2B Rh1B C4B 64.4(4)
C3B Rh1B C4B 38.9(4)
C5B Rh1B Cl1B 157.5(4)
C1B Rh1B Cl1B 121.1(4)
N1B Rh1B Cl1B 87.67(19)
C2B Rh1B Cl1B 93.3(3)
C3B Rh1B Cl1B 99.9(3)
C4B Rh1B Cl1B 135.8(3)
C5B Rh1B Cl2B 111.0(4)
C1B Rh1B Cl2B 149.3(4)
N1B Rh1B Cl2B 87.6(2)
C2B Rh1B Cl2B 148.6(3)
C3B Rh1B Cl2B 110.0(3)
C4B Rh1B Cl2B 92.4(3)
Cl1B Rh1B Cl2B 89.51(9)
C35B Rh2B C31B 40.2(4)
C35B Rh2B N2B 110.9(4)
C31B Rh2B N2B 91.2(3)
C35B Rh2B C32B 65.8(4)
C31B Rh2B C32B 39.2(3)
N2B Rh2B C32B 110.4(3)
C35B Rh2B C34B 39.3(3)
C31B Rh2B C34B 65.7(4)
N2B Rh2B C34B 150.2(4)
C32B Rh2B C34B 63.7(4)
C35B Rh2B C33B 65.2(4)
C31B Rh2B C33B 65.4(4)
N2B Rh2B C33B 148.5(3)
C32B Rh2B C33B 38.3(3)
C34B Rh2B C33B 37.4(3)
C35B Rh2B Cl4B 101.3(3)
C31B Rh2B Cl4B 137.7(4)
N2B Rh2B Cl4B 89.1(2)
C32B Rh2B Cl4B 159.2(3)
C34B Rh2B Cl4B 95.9(3)
C33B Rh2B Cl4B 122.4(3)
C35B Rh2B Cl3B 158.3(3)
C31B Rh2B Cl3B 132.8(4)
N2B Rh2B Cl3B 87.7(2)
C32B Rh2B Cl3B 98.1(3)
C34B Rh2B Cl3B 121.5(3)
C33B Rh2B Cl3B 93.1(3)
Cl4B Rh2B Cl3B 89.48(9)
C16B O2B C17B 115.0(8)
C25B O3B C24B 117.4(8)
C15B N1B C11B 117.9(8)
C15B N1B Rh1B 119.4(6)
C11B N1B Rh1B 122.5(6)
C28B N2B C29B 119.0(8)
C28B N2B Rh2B 120.3(6)
C29B N2B Rh2B 120.5(7)
C5B C1B C2B 107.5(10)
C5B C1B C6B 129.0(13)
C2B C1B C6B 123.3(13)
C5B C1B Rh1B 70.7(6)
C2B C1B Rh1B 71.2(5)
C6B C1B Rh1B 127.5(8)
C1B C2B C3B 109.0(10)
C1B C2B C7B 127.8(11)
C3B C2B C7B 123.2(11)
C1B C2B Rh1B 70.0(6)
C3B C2B Rh1B 71.0(5)
C7B C2B Rh1B 126.7(8)
C2B C3B C4B 107.2(10)
C2B C3B C8B 124.5(10)
C4B C3B C8B 128.0(11)
C2B C3B Rh1B 70.2(6)
C4B C3B Rh1B 72.3(6)
C8B C3B Rh1B 126.4(7)
C5B C4B C3B 106.3(10)
C5B C4B C9B 127.4(13)
C3B C4B C9B 126.2(13)
C5B C4B Rh1B 67.8(6)
C3B C4B Rh1B 68.8(6)
C9B C4B Rh1B 124.0(8)
C1B C5B C4B 109.9(9)
C1B C5B C10B 127.2(16)
C4B C5B C10B 122.9(16)
C1B C5B Rh1B 70.9(6)
C4B C5B Rh1B 73.6(6)
C10B C5B Rh1B 124.4(9)
C1B C6B H6B1 109.5
C1B C6B H6B2 109.5
H6B1 C6B H6B2 109.5
C1B C6B H6B3 109.5
H6B1 C6B H6B3 109.5
H6B2 C6B H6B3 109.5
C2B C7B H7B1 109.5
C2B C7B H7B2 109.5
H7B1 C7B H7B2 109.5
C2B C7B H7B3 109.5
H7B1 C7B H7B3 109.5
H7B2 C7B H7B3 109.5
C3B C8B H8B1 109.5
C3B C8B H8B2 109.5
H8B1 C8B H8B2 109.5
C3B C8B H8B3 109.5
H8B1 C8B H8B3 109.5
H8B2 C8B H8B3 109.5
C4B C9B H9B1 109.5
C4B C9B H9B2 109.5
H9B1 C9B H9B2 109.5
C4B C9B H9B3 109.5
H9B1 C9B H9B3 109.5
H9B2 C9B H9B3 109.5
C5B C10B H10D 109.5
C5B C10B H10E 109.5
H10D C10B H10E 109.5
C5B C10B H10F 109.5
H10D C10B H10F 109.5
H10E C10B H10F 109.5
C12B C11B N1B 121.7(9)
C12B C11B H11B 119.1
N1B C11B H11B 119.1
C11B C12B C13B 120.7(10)
C11B C12B H12B 119.6
C13B C12B H12B 119.6
C14B C13B C12B 117.7(9)
C14B C13B C16B 119.3(8)
C12B C13B C16B 123.0(9)
C13B C14B C15B 119.6(9)
C13B C14B H14B 120.2
C15B C14B H14B 120.2
N1B C15B C14B 122.3(9)
N1B C15B H15B 118.9
C14B C15B H15B 118.9
O1B C16B O2B 127.5(9)
O1B C16B C13B 121.5(9)
O2B C16B C13B 111.1(8)
O2B C17B C18B 113.9(8)
O2B C17B H17C 108.8
C18B C17B H17C 108.8
O2B C17B H17D 108.8
C18B C17B H17D 108.8
H17C C17B H17D 107.7
C23B C18B C19B 120.9(10)
C23B C18B C17B 118.6(9)
C19B C18B C17B 120.5(9)
C18B C19B C20B 119.3(10)
C18B C19B H19B 120.3
C20B C19B H19B 120.3
C21B C20B C19B 119.8(9)
C21B C20B H20B 120.1
C19B C20B H20B 120.1
C22B C21B C20B 118.1(9)
C22B C21B C24B 125.0(9)
C20B C21B C24B 116.7(8)
C21B C22B C23B 123.6(11)
C21B C22B H22B 118.2
C23B C22B H22B 118.2
C18B C23B C22B 117.6(10)
C18B C23B H23B 121.2
C22B C23B H23B 121.2
O3B C24B C21B 110.5(8)
O3B C24B H24C 109.6
C21B C24B H24C 109.6
O3B C24B H24D 109.6
C21B C24B H24D 109.6
H24C C24B H24D 108.1
O4B C25B O3B 122.2(11)
O4B C25B C26B 125.2(11)
O3B C25B C26B 112.6(9)
C27B C26B C30B 116.7(10)
C27B C26B C25B 123.4(10)
C30B C26B C25B 119.7(9)
C28B C27B C26B 120.5(9)
C28B C27B H27B 119.7
C26B C27B H27B 119.7
N2B C28B C27B 121.8(8)
N2B C28B H28B 119.1
C27B C28B H28B 119.1
N2B C29B C30B 122.1(9)
N2B C29B H29B 119.0
C30B C29B H29B 119.0
C29B C30B C26B 119.6(9)
C29B C30B H30B 120.2
C26B C30B H30B 120.2
C32B C31B C35B 106.0(9)
C32B C31B C36B 126.7(12)
C35B C31B C36B 127.3(13)
C32B C31B Rh2B 71.1(5)
C35B C31B Rh2B 68.9(5)
C36B C31B Rh2B 124.8(9)
C33B C32B C31B 110.1(9)
C33B C32B C37B 123.9(11)
C31B C32B C37B 125.6(10)
C33B C32B Rh2B 73.3(5)
C31B C32B Rh2B 69.8(5)
C37B C32B Rh2B 129.8(8)
C34B C33B C32B 107.5(9)
C34B C33B C38B 125.3(10)
C32B C33B C38B 127.2(10)
C34B C33B Rh2B 70.7(5)
C32B C33B Rh2B 68.4(5)
C38B C33B Rh2B 125.6(8)
C33B C34B C35B 108.7(9)
C33B C34B C39B 126.8(11)
C35B C34B C39B 124.5(11)
C33B C34B Rh2B 71.9(5)
C35B C34B Rh2B 66.9(6)
C39B C34B Rh2B 126.9(9)
C34B C35B C31B 107.7(9)
C34B C35B C40B 126.5(12)
C31B C35B C40B 125.4(13)
C34B C35B Rh2B 73.8(6)
C31B C35B Rh2B 70.8(5)
C40B C35B Rh2B 126.7(10)
C31B C36B H36D 109.5
C31B C36B H36E 109.5
H36D C36B H36E 109.5
C31B C36B H36F 109.5
H36D C36B H36F 109.5
H36E C36B H36F 109.5
C32B C37B H37D 109.5
C32B C37B H37E 109.5
H37D C37B H37E 109.5
C32B C37B H37F 109.5
H37D C37B H37F 109.5
H37E C37B H37F 109.5
C33B C38B H38D 109.5
C33B C38B H38E 109.5
H38D C38B H38E 109.5
C33B C38B H38F 109.5
H38D C38B H38F 109.5
H38E C38B H38F 109.5
C34B C39B H39D 109.5
C34B C39B H39E 109.5
H39D C39B H39E 109.5
C34B C39B H39F 109.5
H39D C39B H39F 109.5
H39E C39B H39F 109.5
C35B C40B H40D 109.5
C35B C40B H40E 109.5
H40D C40B H40E 109.5
C35B C40B H40F 109.5
H40D C40B H40F 109.5
H40E C40B H40F 109.5
Cl6W C1W Cl4W 115.1(8)
Cl6W C1W Cl1W 135.5(9)
Cl4W C1W Cl1W 40.8(6)
Cl6W C1W Cl5W 115.2(9)
Cl4W C1W Cl5W 111.7(8)
Cl1W C1W Cl5W 70.9(7)
Cl6W C1W Cl3W 77.4(7)
Cl4W C1W Cl3W 147.8(10)
Cl1W C1W Cl3W 108.9(7)
Cl5W C1W Cl3W 41.0(7)
Cl6W C1W Cl2W 32.2(4)
Cl4W C1W Cl2W 82.9(7)
Cl1W C1W Cl2W 109.7(7)
Cl5W C1W Cl2W 133.3(11)
Cl3W C1W Cl2W 105.2(7)
Cl6W C1W H1W 106.9
Cl4W C1W H1W 94.2
Cl1W C1W H1W 110.9
Cl5W C1W H1W 111.8
Cl3W C1W H1W 110.9
Cl2W C1W H1W 110.9
Cl2X C1X Cl1X 118.9(7)
Cl2X C1X Cl5X 83.7(7)
Cl1X C1X Cl5X 134.5(9)
Cl2X C1X Cl3X 112.3(7)
Cl1X C1X Cl3X 111.1(7)
Cl5X C1X Cl3X 29.2(5)
Cl2X C1X Cl4X 121.2(8)
Cl1X C1X Cl4X 25.6(5)
Cl5X C1X Cl4X 109.1(8)
Cl3X C1X Cl4X 88.6(6)
Cl2X C1X Cl6X 26.2(4)
Cl1X C1X Cl6X 93.1(7)
Cl5X C1X Cl6X 106.0(8)
Cl3X C1X Cl6X 131.6(8)
Cl4X C1X Cl6X 100.0(7)
Cl2X C1X H1X 104.3
Cl1X C1X H1X 104.3
Cl5X C1X H1X 107.3
Cl3X C1X H1X 104.3
Cl4X C1X H1X 123.5
Cl6X C1X H1X 109.6
Cl3Y C1Y Cl1Y 110.3(9)
Cl3Y C1Y Cl2Y 110.7(8)
Cl1Y C1Y Cl2Y 110.3(8)
Cl3Y C1Y H1Y 108.5
Cl1Y C1Y H1Y 108.5
Cl2Y C1Y H1Y 108.5
Cl2Z C1Z Cl1Z 113.3(9)
Cl2Z C1Z Cl3Z 109.3(7)
Cl1Z C1Z Cl3Z 108.0(6)
Cl2Z C1Z H1Z 108.7
Cl1Z C1Z H1Z 108.7
Cl3Z C1Z H1Z 108.7

loop_
_geom_bond_atom_site_label_1
_geom_bond_atom_site_label_2
_geom_bond_distance
Rh1A C1A 2.054(14)
Rh1A C5A 2.093(13)
Rh1A C2A 2.099(11)
Rh1A N1A 2.119(8)
Rh1A C3A 2.146(12)
Rh1A C4A 2.203(16)
Rh1A Cl2A 2.399(2)
Rh1A Cl1A 2.412(2)
Rh2A N2A 2.116(8)
Rh2A C31A 2.137(9)
Rh2A C35A 2.139(8)
Rh2A C32A 2.143(8)
Rh2A C34A 2.154(9)
Rh2A C33A 2.169(9)
Rh2A Cl3A 2.399(2)
Rh2A Cl4A 2.416(2)
O1A C16A 1.160(12)
O2A C16A 1.332(13)
O2A C17A 1.485(12)
O3A C25A 1.291(12)
O3A C24A 1.454(11)
O4A C25A 1.218(12)
N1A C11A 1.321(12)
N1A C15A 1.337(11)
N2A C28A 1.323(12)
N2A C29A 1.362(12)
C1A C2A 1.405(14)
C1A C5A 1.416(14)
C1A C6A 1.517(19)
C2A C3A 1.325(12)
C2A C7A 1.513(19)
C3A C4A 1.327(13)
C3A C8A 1.562(17)
C4A C5A 1.320(13)
C4A C9A 1.559(17)
C5A C10A 1.532(18)
C6A H6A1 0.9800
C6A H6A2 0.9800
C6A H6A3 0.9800
C7A H7A1 0.9800
C7A H7A2 0.9800
C7A H7A3 0.9800
C8A H8A1 0.9800
C8A H8A2 0.9800
C8A H8A3 0.9800
C9A H9A1 0.9800
C9A H9A2 0.9800
C9A H9A3 0.9800
C10A H10A 0.9800
C10A H10B 0.9800
C10A H10C 0.9800
C11A C12A 1.390(13)
C11A H11A 0.9500
C12A C13A 1.407(13)
C12A H12A 0.9500
C13A C14A 1.400(13)
C13A C16A 1.537(13)
C14A C15A 1.386(13)
C14A H14A 0.9500
C15A H15A 0.9500
C17A C18A 1.486(14)
C17A H17A 0.9900
C17A H17B 0.9900
C18A C19A 1.322(15)
C18A C23A 1.382(14)
C19A C20A 1.426(13)
C19A H19A 0.9500
C20A C21A 1.385(15)
C20A H20A 0.9500
C21A C22A 1.389(16)
C21A C24A 1.499(13)
C22A C23A 1.426(14)
C22A H22A 0.9500
C23A H23A 0.9500
C24A H24A 0.9900
C24A H24B 0.9900
C25A C26A 1.561(14)
C26A C30A 1.353(13)
C26A C27A 1.362(15)
C27A C28A 1.423(14)
C27A H27A 0.9500
C28A H28A 0.9500
C29A C30A 1.355(13)
C29A H29A 0.9500
C30A H30A 0.9500
C31A C32A 1.367(14)
C31A C35A 1.430(16)
C31A C36A 1.514(15)
C32A C33A 1.415(15)
C32A C37A 1.505(14)
C33A C34A 1.453(15)
C33A C38A 1.510(15)
C34A C35A 1.454(17)
C34A C39A 1.456(15)
C35A C40A 1.499(14)
C36A H36A 0.9800
C36A H36B 0.9800
C36A H36C 0.9800
C37A H37A 0.9800
C37A H37B 0.9800
C37A H37C 0.9800
C38A H38A 0.9800
C38A H38B 0.9800
C38A H38C 0.9800
C39A H39A 0.9800
C39A H39B 0.9800
C39A H39C 0.9800
C40A H40A 0.9800
C40A H40B 0.9800
C40A H40C 0.9800
Rh1B C5B 2.125(9)
Rh1B C1B 2.128(10)
Rh1B N1B 2.134(8)
Rh1B C2B 2.143(10)
Rh1B C3B 2.154(9)
Rh1B C4B 2.201(12)
Rh1B Cl1B 2.389(2)
Rh1B Cl2B 2.414(2)
Rh2B C35B 2.090(10)
Rh2B C31B 2.115(8)
Rh2B N2B 2.116(8)
Rh2B C32B 2.132(8)
Rh2B C34B 2.181(10)
Rh2B C33B 2.197(10)
Rh2B Cl4B 2.401(2)
Rh2B Cl3B 2.417(3)
O1B C16B 1.184(11)
O2B C16B 1.323(12)
O2B C17B 1.463(12)
O3B C25B 1.341(13)
O3B C24B 1.459(12)
O4B C25B 1.219(12)
N1B C15B 1.327(12)
N1B C11B 1.365(12)
N2B C28B 1.321(12)
N2B C29B 1.363(12)
C1B C5B 1.401(19)
C1B C2B 1.420(16)
C1B C6B 1.502(16)
C2B C3B 1.426(15)
C2B C7B 1.514(16)
C3B C4B 1.449(14)
C3B C8B 1.467(15)
C4B C5B 1.43(2)
C4B C9B 1.477(17)
C5B C10B 1.531(16)
C6B H6B1 0.9800
C6B H6B2 0.9800
C6B H6B3 0.9800
C7B H7B1 0.9800
C7B H7B2 0.9800
C7B H7B3 0.9800
C8B H8B1 0.9800
C8B H8B2 0.9800
C8B H8B3 0.9800
C9B H9B1 0.9800
C9B H9B2 0.9800
C9B H9B3 0.9800
C10B H10D 0.9800
C10B H10E 0.9800
C10B H10F 0.9800
C11B C12B 1.362(14)
C11B H11B 0.9500
C12B C13B 1.391(13)
C12B H12B 0.9500
C13B C14B 1.357(13)
C13B C16B 1.535(13)
C14B C15B 1.410(14)
C14B H14B 0.9500
C15B H15B 0.9500
C17B C18B 1.510(13)
C17B H17C 0.9900
C17B H17D 0.9900
C18B C23B 1.359(15)
C18B C19B 1.386(14)
C19B C20B 1.419(13)
C19B H19B 0.9500
C20B C21B 1.385(13)
C20B H20B 0.9500
C21B C22B 1.346(14)
C21B C24B 1.490(12)
C22B C23B 1.409(15)
C22B H22B 0.9500
C23B H23B 0.9500
C24B H24C 0.9900
C24B H24D 0.9900
C25B C26B 1.440(16)
C26B C27B 1.395(13)
C26B C30B 1.403(15)
C27B C28B 1.392(13)
C27B H27B 0.9500
C28B H28B 0.9500
C29B C30B 1.381(16)
C29B H29B 0.9500
C30B H30B 0.9500
C31B C32B 1.424(12)
C31B C35B 1.446(12)
C31B C36B 1.465(14)
C32B C33B 1.420(11)
C32B C37B 1.492(13)
C33B C34B 1.404(11)
C33B C38B 1.500(13)
C34B C35B 1.440(12)
C34B C39B 1.487(13)
C35B C40B 1.475(14)
C36B H36D 0.9800
C36B H36E 0.9800
C36B H36F 0.9800
C37B H37D 0.9800
C37B H37E 0.9800
C37B H37F 0.9800
C38B H38D 0.9800
C38B H38E 0.9800
C38B H38F 0.9800
C39B H39D 0.9800
C39B H39E 0.9800
C39B H39F 0.9800
C40B H40D 0.9800
C40B H40E 0.9800
C40B H40F 0.9800
Cl1W C1W 1.708(11)
Cl2W C1W 1.777(12)
Cl3W C1W 1.745(12)
C1W Cl6W 1.630(11)
C1W Cl4W 1.705(12)
C1W Cl5W 1.723(12)
C1W H1W 1.0000
Cl1X C1X 1.701(11)
Cl2X C1X 1.662(10)
Cl3X C1X 1.762(10)
C1X Cl5X 1.725(12)
C1X Cl4X 1.817(12)
C1X Cl6X 1.819(11)
C1X H1X 1.0000
Cl1Y C1Y 1.735(16)
Cl2Y C1Y 1.738(13)
Cl3Y C1Y 1.718(15)
C1Y H1Y 1.0000
Cl1Z C1Z 1.729(12)
Cl2Z C1Z 1.715(14)
Cl3Z C1Z 1.790(15)
C1Z H1Z 1.0000

loop_
_geom_torsion_atom_site_label_1
_geom_torsion_atom_site_label_2
_geom_torsion_atom_site_label_3
_geom_torsion_atom_site_label_4
_geom_torsion
C1A Rh1A N1A C11A 88.7(8)
C5A Rh1A N1A C11A 126.3(8)
C2A Rh1A N1A C11A 54.2(8)
C3A Rh1A N1A C11A 58.4(12)
C4A Rh1A N1A C11A 134.7(10)
Cl2A Rh1A N1A C11A -43.1(7)
Cl1A Rh1A N1A C11A -132.6(7)
C1A Rh1A N1A C15A -84.8(7)
C5A Rh1A N1A C15A -47.2(8)
C2A Rh1A N1A C15A -119.3(7)
C3A Rh1A N1A C15A -115.2(10)
C4A Rh1A N1A C15A -38.8(11)
Cl2A Rh1A N1A C15A 143.4(6)
Cl1A Rh1A N1A C15A 53.9(6)
C31A Rh2A N2A C28A -89.2(7)
C35A Rh2A N2A C28A -54.0(7)
C32A Rh2A N2A C28A -123.1(7)
C34A Rh2A N2A C28A -50.8(10)
C33A Rh2A N2A C28A -127.3(8)
Cl3A Rh2A N2A C28A 46.6(7)
Cl4A Rh2A N2A C28A 136.9(7)
C31A Rh2A N2A C29A 84.4(7)
C35A Rh2A N2A C29A 119.6(7)
C32A Rh2A N2A C29A 50.5(7)
C34A Rh2A N2A C29A 122.9(8)
C33A Rh2A N2A C29A 46.4(9)
Cl3A Rh2A N2A C29A -139.8(6)
Cl4A Rh2A N2A C29A -49.5(6)
C5A Rh1A C1A C2A 113.5(11)
N1A Rh1A C1A C2A -128.1(7)
C3A Rh1A C1A C2A 37.5(6)
C4A Rh1A C1A C2A 77.7(8)
Cl2A Rh1A C1A C2A -34.6(9)
Cl1A Rh1A C1A C2A 137.9(6)
C2A Rh1A C1A C5A -113.5(11)
N1A Rh1A C1A C5A 118.4(8)
C3A Rh1A C1A C5A -76.0(8)
C4A Rh1A C1A C5A -35.8(7)
Cl2A Rh1A C1A C5A -148.1(6)
Cl1A Rh1A C1A C5A 24.4(11)
C5A Rh1A C1A C6A -119.1(16)
C2A Rh1A C1A C6A 127.4(16)
N1A Rh1A C1A C6A -0.6(13)
C3A Rh1A C1A C6A 164.9(14)
C4A Rh1A C1A C6A -154.9(14)
Cl2A Rh1A C1A C6A 92.8(13)
Cl1A Rh1A C1A C6A -94.7(13)
C5A C1A C2A C3A -0.7(10)
C6A C1A C2A C3A 178.4(18)
Rh1A C1A C2A C3A -65.0(6)
C5A C1A C2A C7A 178.7(16)
C6A C1A C2A C7A -2(2)
Rh1A C1A C2A C7A 114.4(14)
C5A C1A C2A Rh1A 64.3(9)
C6A C1A C2A Rh1A -116.6(18)
C1A Rh1A C2A C3A 114.6(11)
C5A Rh1A C2A C3A 73.9(7)
N1A Rh1A C2A C3A 176.9(6)
C4A Rh1A C2A C3A 33.9(7)
Cl2A Rh1A C2A C3A -90.7(7)
Cl1A Rh1A C2A C3A 12.0(12)
C5A Rh1A C2A C1A -40.7(7)
N1A Rh1A C2A C1A 62.4(8)
C3A Rh1A C2A C1A -114.6(11)
C4A Rh1A C2A C1A -80.7(8)
Cl2A Rh1A C2A C1A 154.7(7)
Cl1A Rh1A C2A C1A -102.6(9)
C1A Rh1A C2A C7A -113.6(15)
C5A Rh1A C2A C7A -154.3(13)
N1A Rh1A C2A C7A -51.3(12)
C3A Rh1A C2A C7A 131.8(15)
C4A Rh1A C2A C7A 165.7(13)
Cl2A Rh1A C2A C7A 41.1(12)
Cl1A Rh1A C2A C7A 143.8(10)
C1A C2A C3A C4A -1.0(11)
C7A C2A C3A C4A 179.7(19)
Rh1A C2A C3A C4A -62.4(10)
C1A C2A C3A C8A -179.0(14)
C7A C2A C3A C8A 2(2)
Rh1A C2A C3A C8A 119.6(13)
C1A C2A C3A Rh1A 61.5(6)
C7A C2A C3A Rh1A -117.8(18)
C1A Rh1A C3A C2A -40.8(7)
C5A Rh1A C3A C2A -86.5(8)
N1A Rh1A C3A C2A -6.2(13)
C4A Rh1A C3A C2A -122.2(11)
Cl2A Rh1A C3A C2A 93.6(7)
Cl1A Rh1A C3A C2A -173.9(6)
C1A Rh1A C3A C4A 81.4(9)
C5A Rh1A C3A C4A 35.7(8)
C2A Rh1A C3A C4A 122.2(11)
N1A Rh1A C3A C4A 116.0(10)
Cl2A Rh1A C3A C4A -144.2(8)
Cl1A Rh1A C3A C4A -51.7(9)
C1A Rh1A C3A C8A -153.7(13)
C5A Rh1A C3A C8A 160.6(13)
C2A Rh1A C3A C8A -112.9(14)
N1A Rh1A C3A C8A -119.1(12)
C4A Rh1A C3A C8A 124.9(15)
Cl2A Rh1A C3A C8A -19.3(11)
Cl1A Rh1A C3A C8A 73.2(11)
C2A C3A C4A C5A 2.3(17)
C8A C3A C4A C5A -179.8(16)
Rh1A C3A C4A C5A -57.4(12)
C2A C3A C4A C9A 177.0(15)
C8A C3A C4A C9A -5(3)
Rh1A C3A C4A C9A 117.3(18)
C2A C3A C4A Rh1A 59.7(8)
C8A C3A C4A Rh1A -122.4(15)
C1A Rh1A C4A C5A 40.1(8)
C2A Rh1A C4A C5A 84.9(9)
N1A Rh1A C4A C5A -13.5(14)
C3A Rh1A C4A C5A 119.6(13)
Cl2A Rh1A C4A C5A 163.9(7)
Cl1A Rh1A C4A C5A -104.9(8)
C1A Rh1A C4A C3A -79.5(9)
C5A Rh1A C4A C3A -119.6(13)
C2A Rh1A C4A C3A -34.7(7)
N1A Rh1A C4A C3A -133.1(8)
Cl2A Rh1A C4A C3A 44.3(9)
Cl1A Rh1A C4A C3A 135.5(7)
C1A Rh1A C4A C9A 162.3(13)
C5A Rh1A C4A C9A 122.2(16)
C2A Rh1A C4A C9A -152.9(13)
N1A Rh1A C4A C9A 108.8(12)
C3A Rh1A C4A C9A -118.2(15)
Cl2A Rh1A C4A C9A -73.8(12)
Cl1A Rh1A C4A C9A 17.4(11)
C3A C4A C5A C1A -2.7(18)
C9A C4A C5A C1A -177.1(17)
Rh1A C4A C5A C1A -61.5(10)
C3A C4A C5A C10A -179.5(17)
C9A C4A C5A C10A 6(3)
Rh1A C4A C5A C10A 121.7(18)
C3A C4A C5A Rh1A 58.8(11)
C9A C4A C5A Rh1A -115.6(19)
C2A C1A C5A C4A 2.1(15)
C6A C1A C5A C4A -177.1(18)
Rh1A C1A C5A C4A 66.7(11)
C2A C1A C5A C10A 178.8(16)
C6A C1A C5A C10A 0(3)
Rh1A C1A C5A C10A -116.6(19)
C2A C1A C5A Rh1A -64.6(7)
C6A C1A C5A Rh1A 116.2(17)
C1A Rh1A C5A C4A -116.7(13)
C2A Rh1A C5A C4A -76.4(9)
N1A Rh1A C5A C4A 172.2(8)
C3A Rh1A C5A C4A -35.5(8)
Cl2A Rh1A C5A C4A -35.2(14)
Cl1A Rh1A C5A C4A 79.5(9)
C2A Rh1A C5A C1A 40.2(7)
N1A Rh1A C5A C1A -71.1(9)
C3A Rh1A C5A C1A 81.2(9)
C4A Rh1A C5A C1A 116.7(13)
Cl2A Rh1A C5A C1A 81.4(11)
Cl1A Rh1A C5A C1A -163.9(7)
C1A Rh1A C5A C10A 121.5(15)
C2A Rh1A C5A C10A 161.7(13)
N1A Rh1A C5A C10A 50.4(12)
C3A Rh1A C5A C10A -157.4(13)
C4A Rh1A C5A C10A -121.8(16)
Cl2A Rh1A C5A C10A -157.1(10)
Cl1A Rh1A C5A C10A -42.4(11)
C15A N1A C11A C12A 1.3(13)
Rh1A N1A C11A C12A -172.2(7)
N1A C11A C12A C13A -2.2(13)
C11A C12A C13A C14A 1.5(12)
C11A C12A C13A C16A -178.6(8)
C12A C13A C14A C15A -0.2(13)
C16A C13A C14A C15A 180.0(8)
C11A N1A C15A C14A 0.2(13)
Rh1A N1A C15A C14A 174.0(7)
C13A C14A C15A N1A -0.8(13)
C17A O2A C16A O1A -4.8(14)
C17A O2A C16A C13A 177.6(7)
C14A C13A C16A O1A 167.8(9)
C12A C13A C16A O1A -12.0(13)
C14A C13A C16A O2A -14.5(11)
C12A C13A C16A O2A 165.6(8)
C16A O2A C17A C18A -78.5(11)
O2A C17A C18A C19A 134.4(10)
O2A C17A C18A C23A -44.6(13)
C23A C18A C19A C20A -2.6(18)
C17A C18A C19A C20A 178.4(11)
C18A C19A C20A C21A 2.8(19)
C19A C20A C21A C22A -0.1(18)
C19A C20A C21A C24A 177.6(11)
C20A C21A C22A C23A -2.6(17)
C24A C21A C22A C23A 179.7(11)
C19A C18A C23A C22A -0.2(16)
C17A C18A C23A C22A 178.8(10)
C21A C22A C23A C18A 2.8(17)
C25A O3A C24A C21A -96.1(10)
C20A C21A C24A O3A 51.5(14)
C22A C21A C24A O3A -130.7(10)
C24A O3A C25A O4A -0.7(13)
C24A O3A C25A C26A 176.4(7)
O4A C25A C26A C30A -1.8(13)
O3A C25A C26A C30A -179.2(8)
O4A C25A C26A C27A -179.0(9)
O3A C25A C26A C27A 3.6(12)
C30A C26A C27A C28A 1.8(14)
C25A C26A C27A C28A 179.0(8)
C29A N2A C28A C27A -1.1(12)
Rh2A N2A C28A C27A 172.7(7)
C26A C27A C28A N2A -1.4(14)
C28A N2A C29A C30A 3.4(13)
Rh2A N2A C29A C30A -170.7(7)
C27A C26A C30A C29A 0.2(14)
C25A C26A C30A C29A -177.0(8)
N2A C29A C30A C26A -3.0(14)
N2A Rh2A C31A C32A -118.5(6)
C35A Rh2A C31A C32A 121.0(9)
C34A Rh2A C31A C32A 82.3(7)
C33A Rh2A C31A C32A 38.5(6)
Cl3A Rh2A C31A C32A 151.7(5)
Cl4A Rh2A C31A C32A -31.6(8)
N2A Rh2A C31A C35A 120.5(6)
C32A Rh2A C31A C35A -121.0(9)
C34A Rh2A C31A C35A -38.8(6)
C33A Rh2A C31A C35A -82.6(7)
Cl3A Rh2A C31A C35A 30.6(8)
Cl4A Rh2A C31A C35A -152.6(5)
N2A Rh2A C31A C36A 5.6(10)
C35A Rh2A C31A C36A -114.8(12)
C32A Rh2A C31A C36A 124.1(13)
C34A Rh2A C31A C36A -153.6(11)
C33A Rh2A C31A C36A 162.6(11)
Cl3A Rh2A C31A C36A -84.2(10)
Cl4A Rh2A C31A C36A 92.5(10)
C35A C31A C32A C33A -3.1(10)
C36A C31A C32A C33A 175.8(9)
Rh2A C31A C32A C33A -63.0(6)
C35A C31A C32A C37A -179.5(9)
C36A C31A C32A C37A -0.7(15)
Rh2A C31A C32A C37A 120.6(10)
C35A C31A C32A Rh2A 59.9(6)
C36A C31A C32A Rh2A -121.3(10)
N2A Rh2A C32A C31A 67.1(7)
C35A Rh2A C32A C31A -36.6(7)
C34A Rh2A C32A C31A -80.2(7)
C33A Rh2A C32A C31A -116.7(9)
Cl3A Rh2A C32A C31A -80.6(10)
Cl4A Rh2A C32A C31A 157.4(6)
N2A Rh2A C32A C33A -176.2(6)
C31A Rh2A C32A C33A 116.7(9)
C35A Rh2A C32A C33A 80.2(7)
C34A Rh2A C32A C33A 36.5(6)
Cl3A Rh2A C32A C33A 36.1(11)
Cl4A Rh2A C32A C33A -85.9(6)
N2A Rh2A C32A C37A -57.1(9)
C31A Rh2A C32A C37A -124.2(11)
C35A Rh2A C32A C37A -160.7(10)
C34A Rh2A C32A C37A 155.6(10)
C33A Rh2A C32A C37A 119.1(11)
Cl3A Rh2A C32A C37A 155.2(7)
Cl4A Rh2A C32A C37A 33.2(8)
C31A C32A C33A C34A 3.8(10)
C37A C32A C33A C34A -179.6(8)
Rh2A C32A C33A C34A -58.7(6)
C31A C32A C33A C38A -177.3(9)
C37A C32A C33A C38A -0.7(15)
Rh2A C32A C33A C38A 120.2(10)
C31A C32A C33A Rh2A 62.5(6)
C37A C32A C33A Rh2A -120.9(9)
N2A Rh2A C33A C32A 6.4(9)
C31A Rh2A C33A C32A -37.4(6)
C35A Rh2A C33A C32A -81.1(7)
C34A Rh2A C33A C32A -120.9(9)
Cl3A Rh2A C33A C32A -166.1(5)
Cl4A Rh2A C33A C32A 99.7(5)
N2A Rh2A C33A C34A 127.3(7)
C31A Rh2A C33A C34A 83.4(7)
C35A Rh2A C33A C34A 39.7(7)
C32A Rh2A C33A C34A 120.9(9)
Cl3A Rh2A C33A C34A -45.2(7)
Cl4A Rh2A C33A C34A -139.5(6)
N2A Rh2A C33A C38A -115.6(10)
C31A Rh2A C33A C38A -159.5(12)
C35A Rh2A C33A C38A 156.8(12)
C32A Rh2A C33A C38A -122.1(13)
C34A Rh2A C33A C38A 117.1(13)
Cl3A Rh2A C33A C38A 71.9(11)
Cl4A Rh2A C33A C38A -22.4(11)
C32A C33A C34A C35A -3.0(9)
C38A C33A C34A C35A 178.1(8)
Rh2A C33A C34A C35A -61.7(6)
C32A C33A C34A C39A -177.6(10)
C38A C33A C34A C39A 3.4(16)
Rh2A C33A C34A C39A 123.6(11)
C32A C33A C34A Rh2A 58.7(6)
C38A C33A C34A Rh2A -120.2(9)
N2A Rh2A C34A C33A -119.8(7)
C31A Rh2A C34A C33A -76.6(7)
C35A Rh2A C34A C33A -114.9(9)
C32A Rh2A C34A C33A -35.6(6)
Cl3A Rh2A C34A C33A 144.2(6)
Cl4A Rh2A C34A C33A 51.0(7)
N2A Rh2A C34A C35A -4.9(10)
C31A Rh2A C34A C35A 38.3(6)
C32A Rh2A C34A C35A 79.3(6)
C33A Rh2A C34A C35A 114.9(9)
Cl3A Rh2A C34A C35A -100.8(6)
Cl4A Rh2A C34A C35A 165.9(5)
N2A Rh2A C34A C39A 114.7(12)
C31A Rh2A C34A C39A 157.8(13)
C35A Rh2A C34A C39A 119.6(14)
C32A Rh2A C34A C39A -161.1(13)
C33A Rh2A C34A C39A -125.5(14)
Cl3A Rh2A C34A C39A 18.7(12)
Cl4A Rh2A C34A C39A -74.5(12)
C32A C31A C35A C34A 1.2(10)
C36A C31A C35A C34A -177.7(8)
Rh2A C31A C35A C34A 61.7(6)
C32A C31A C35A C40A 179.2(10)
C36A C31A C35A C40A 0.3(15)
Rh2A C31A C35A C40A -120.3(11)
C32A C31A C35A Rh2A -60.5(6)
C36A C31A C35A Rh2A 120.5(8)
C33A C34A C35A C31A 1.1(9)
C39A C34A C35A C31A 176.0(9)
Rh2A C34A C35A C31A -61.5(6)
C33A C34A C35A C40A -177.1(9)
C39A C34A C35A C40A -2.1(15)
Rh2A C34A C35A C40A 120.4(9)
C33A C34A C35A Rh2A 62.6(6)
C39A C34A C35A Rh2A -122.5(10)
N2A Rh2A C35A C31A -65.9(6)
C32A Rh2A C35A C31A 34.9(6)
C34A Rh2A C35A C31A 116.7(8)
C33A Rh2A C35A C31A 77.3(7)
Cl3A Rh2A C35A C31A -158.8(5)
Cl4A Rh2A C35A C31A 79.7(13)
N2A Rh2A C35A C34A 177.3(5)
C31A Rh2A C35A C34A -116.7(8)
C32A Rh2A C35A C34A -81.9(6)
C33A Rh2A C35A C34A -39.4(6)
Cl3A Rh2A C35A C34A 84.4(6)
Cl4A Rh2A C35A C34A -37.0(14)
N2A Rh2A C35A C40A 59.9(13)
C31A Rh2A C35A C40A 125.8(15)
C32A Rh2A C35A C40A 160.7(14)
C34A Rh2A C35A C40A -117.5(15)
C33A Rh2A C35A C40A -156.8(14)
Cl3A Rh2A C35A C40A -33.0(13)
Cl4A Rh2A C35A C40A -154.5(9)
C5B Rh1B N1B C15B -63.3(8)
C1B Rh1B N1B C15B -101.7(7)
C2B Rh1B N1B C15B -130.3(7)
C3B Rh1B N1B C15B -108.9(11)
C4B Rh1B N1B C15B -43.2(9)
Cl1B Rh1B N1B C15B 137.3(6)
Cl2B Rh1B N1B C15B 47.7(6)
C5B Rh1B N1B C11B 112.2(7)
C1B Rh1B N1B C11B 73.8(7)
C2B Rh1B N1B C11B 45.1(8)
C3B Rh1B N1B C11B 66.5(12)
C4B Rh1B N1B C11B 132.2(7)
Cl1B Rh1B N1B C11B -47.2(6)
Cl2B Rh1B N1B C11B -136.8(6)
C35B Rh2B N2B C28B 116.6(7)
C31B Rh2B N2B C28B 80.7(7)
C32B Rh2B N2B C28B 45.7(7)
C34B Rh2B N2B C28B 118.1(8)
C33B Rh2B N2B C28B 40.2(10)
Cl4B Rh2B N2B C28B -141.6(6)
Cl3B Rh2B N2B C28B -52.1(6)
C35B Rh2B N2B C29B -57.8(8)
C31B Rh2B N2B C29B -93.8(8)
C32B Rh2B N2B C29B -128.8(7)
C34B Rh2B N2B C29B -56.3(10)
C33B Rh2B N2B C29B -134.2(8)
Cl4B Rh2B N2B C29B 43.9(7)
Cl3B Rh2B N2B C29B 133.4(7)
N1B Rh1B C1B C5B 102.3(8)
C2B Rh1B C1B C5B -117.2(10)
C3B Rh1B C1B C5B -80.3(8)
C4B Rh1B C1B C5B -37.3(7)
Cl1B Rh1B C1B C5B -167.2(7)
Cl2B Rh1B C1B C5B 7.9(11)
C5B Rh1B C1B C2B 117.2(10)
N1B Rh1B C1B C2B -140.5(6)
C3B Rh1B C1B C2B 36.8(6)
C4B Rh1B C1B C2B 79.9(7)
Cl1B Rh1B C1B C2B -50.0(7)
Cl2B Rh1B C1B C2B 125.1(7)
C5B Rh1B C1B C6B -124.8(17)
N1B Rh1B C1B C6B -22.5(14)
C2B Rh1B C1B C6B 118.0(16)
C3B Rh1B C1B C6B 154.9(15)
C4B Rh1B C1B C6B -162.1(15)
Cl1B Rh1B C1B C6B 68.0(14)
Cl2B Rh1B C1B C6B -116.9(13)
C5B C1B C2B C3B 1.0(12)
C6B C1B C2B C3B 176.3(10)
Rh1B C1B C2B C3B -60.6(7)
C5B C1B C2B C7B -176.8(10)
C6B C1B C2B C7B -1.5(17)
Rh1B C1B C2B C7B 121.6(11)
C5B C1B C2B Rh1B 61.7(7)
C6B C1B C2B Rh1B -123.1(11)
C5B Rh1B C2B C1B -37.8(7)
N1B Rh1B C2B C1B 49.5(7)
C3B Rh1B C2B C1B -119.4(9)
C4B Rh1B C2B C1B -80.8(7)
Cl1B Rh1B C2B C1B 138.9(6)
Cl2B Rh1B C2B C1B -126.7(6)
C5B Rh1B C2B C3B 81.5(8)
C1B Rh1B C2B C3B 119.4(9)
N1B Rh1B C2B C3B 168.9(5)
C4B Rh1B C2B C3B 38.5(6)
Cl1B Rh1B C2B C3B -101.7(5)
Cl2B Rh1B C2B C3B -7.3(9)
C5B Rh1B C2B C7B -160.7(13)
C1B Rh1B C2B C7B -122.9(14)
N1B Rh1B C2B C7B -73.3(12)
C3B Rh1B C2B C7B 117.7(13)
C4B Rh1B C2B C7B 156.3(13)
Cl1B Rh1B C2B C7B 16.0(11)
Cl2B Rh1B C2B C7B 110.4(11)
C1B C2B C3B C4B -3.3(11)
C7B C2B C3B C4B 174.6(10)
Rh1B C2B C3B C4B -63.3(7)
C1B C2B C3B C8B -178.8(10)
C7B C2B C3B C8B -0.9(16)
Rh1B C2B C3B C8B 121.2(10)
C1B C2B C3B Rh1B 60.0(7)
C7B C2B C3B Rh1B -122.1(10)
C5B Rh1B C3B C2B -79.4(8)
C1B Rh1B C3B C2B -36.9(6)
N1B Rh1B C3B C2B -29.0(13)
C4B Rh1B C3B C2B -116.4(9)
Cl1B Rh1B C3B C2B 82.9(6)
Cl2B Rh1B C3B C2B 176.0(5)
C5B Rh1B C3B C4B 37.0(7)
C1B Rh1B C3B C4B 79.5(7)
N1B Rh1B C3B C4B 87.5(11)
C2B Rh1B C3B C4B 116.4(9)
Cl1B Rh1B C3B C4B -160.7(6)
Cl2B Rh1B C3B C4B -67.6(6)
C5B Rh1B C3B C8B 161.7(12)
C1B Rh1B C3B C8B -155.8(12)
N1B Rh1B C3B C8B -147.9(10)
C2B Rh1B C3B C8B -118.9(13)
C4B Rh1B C3B C8B 124.7(13)
Cl1B Rh1B C3B C8B -36.0(11)
Cl2B Rh1B C3B C8B 57.1(11)
C2B C3B C4B C5B 4.2(11)
C8B C3B C4B C5B 179.5(10)
Rh1B C3B C4B C5B -57.7(7)
C2B C3B C4B C9B 179.3(11)
C8B C3B C4B C9B -5.4(18)
Rh1B C3B C4B C9B 117.4(11)
C2B C3B C4B Rh1B 61.9(6)
C8B C3B C4B Rh1B -122.8(11)
C1B Rh1B C4B C5B 37.2(7)
N1B Rh1B C4B C5B -32.5(9)
C2B Rh1B C4B C5B 80.4(8)
C3B Rh1B C4B C5B 118.8(9)
Cl1B Rh1B C4B C5B 146.7(6)
Cl2B Rh1B C4B C5B -121.6(7)
C5B Rh1B C4B C3B -118.8(9)
C1B Rh1B C4B C3B -81.6(7)
N1B Rh1B C4B C3B -151.3(6)
C2B Rh1B C4B C3B -38.4(6)
Cl1B Rh1B C4B C3B 27.9(8)
Cl2B Rh1B C4B C3B 119.6(6)
C5B Rh1B C4B C9B 121.0(15)
C1B Rh1B C4B C9B 158.2(14)
N1B Rh1B C4B C9B 88.5(13)
C2B Rh1B C4B C9B -158.6(14)
C3B Rh1B C4B C9B -120.1(15)
Cl1B Rh1B C4B C9B -92.3(12)
Cl2B Rh1B C4B C9B -0.5(12)
C2B C1B C5B C4B 1.7(12)
C6B C1B C5B C4B -173.2(11)
Rh1B C1B C5B C4B 63.7(7)
C2B C1B C5B C10B 178.8(11)
C6B C1B C5B C10B 4(2)
Rh1B C1B C5B C10B -119.2(12)
C2B C1B C5B Rh1B -62.0(7)
C6B C1B C5B Rh1B 123.1(12)
C3B C4B C5B C1B -3.7(12)
C9B C4B C5B C1B -178.7(11)
Rh1B C4B C5B C1B -62.0(7)
C3B C4B C5B C10B 179.0(10)
C9B C4B C5B C10B 4.0(18)
Rh1B C4B C5B C10B 120.7(11)
C3B C4B C5B Rh1B 58.3(7)
C9B C4B C5B Rh1B -116.7(12)
N1B Rh1B C5B C1B -83.7(7)
C2B Rh1B C5B C1B 38.2(7)
C3B Rh1B C5B C1B 81.2(7)
C4B Rh1B C5B C1B 118.5(9)
Cl1B Rh1B C5B C1B 29.7(17)
Cl2B Rh1B C5B C1B -175.7(6)
C1B Rh1B C5B C4B -118.5(9)
N1B Rh1B C5B C4B 157.8(6)
C2B Rh1B C5B C4B -80.3(7)
C3B Rh1B C5B C4B -37.3(6)
Cl1B Rh1B C5B C4B -88.8(15)
Cl2B Rh1B C5B C4B 65.8(6)
C1B Rh1B C5B C10B 123(2)
N1B Rh1B C5B C10B 38.9(18)
C2B Rh1B C5B C10B 160.8(19)
C3B Rh1B C5B C10B -156.2(19)
C4B Rh1B C5B C10B -119(2)
Cl1B Rh1B C5B C10B 152.3(13)
Cl2B Rh1B C5B C10B -53.1(18)
C15B N1B C11B C12B -1.3(13)
Rh1B N1B C11B C12B -176.8(7)
N1B C11B C12B C13B 0.0(14)
C11B C12B C13B C14B 2.5(14)
C11B C12B C13B C16B -177.8(8)
C12B C13B C14B C15B -3.6(13)
C16B C13B C14B C15B 176.7(8)
C11B N1B C15B C14B 0.1(13)
Rh1B N1B C15B C14B 175.7(7)
C13B C14B C15B N1B 2.5(14)
C17B O2B C16B O1B 5.5(14)
C17B O2B C16B C13B -174.2(7)
C14B C13B C16B O1B -1.0(14)
C12B C13B C16B O1B 179.4(9)
C14B C13B C16B O2B 178.7(8)
C12B C13B C16B O2B -1.0(13)
C16B O2B C17B C18B 94.2(11)
O2B C17B C18B C23B 151.6(11)
O2B C17B C18B C19B -26.5(15)
C23B C18B C19B C20B 7.1(17)
C17B C18B C19B C20B -174.8(10)
C18B C19B C20B C21B -6.7(17)
C19B C20B C21B C22B -0.6(17)
C19B C20B C21B C24B -175.0(10)
C20B C21B C22B C23B 8(2)
C24B C21B C22B C23B -178.3(13)
C19B C18B C23B C22B -0.4(19)
C17B C18B C23B C22B -178.5(13)
C21B C22B C23B C18B -7(2)
C25B O3B C24B C21B 80.2(10)
C22B C21B C24B O3B 20.9(16)
C20B C21B C24B O3B -165.2(9)
C24B O3B C25B O4B 4.1(13)
C24B O3B C25B C26B -179.4(7)
O4B C25B C26B C27B -165.8(10)
O3B C25B C26B C27B 17.9(13)
O4B C25B C26B C30B 8.8(15)
O3B C25B C26B C30B -167.5(8)
C30B C26B C27B C28B 6.4(13)
C25B C26B C27B C28B -178.8(8)
C29B N2B C28B C27B 2.6(12)
Rh2B N2B C28B C27B -171.9(6)
C26B C27B C28B N2B -5.6(13)
C28B N2B C29B C30B -0.9(14)
Rh2B N2B C29B C30B 173.6(7)
N2B C29B C30B C26B 2.0(15)
C27B C26B C30B C29B -4.7(14)
C25B C26B C30B C29B -179.7(9)
C35B Rh2B C31B C32B 116.4(8)
N2B Rh2B C31B C32B -121.7(6)
C34B Rh2B C31B C32B 77.6(6)
C33B Rh2B C31B C32B 36.4(5)
Cl4B Rh2B C31B C32B 148.3(5)
Cl3B Rh2B C31B C32B -33.7(7)
N2B Rh2B C31B C35B 121.9(7)
C32B Rh2B C31B C35B -116.4(8)
C34B Rh2B C31B C35B -38.8(5)
C33B Rh2B C31B C35B -80.0(6)
Cl4B Rh2B C31B C35B 31.9(8)
Cl3B Rh2B C31B C35B -150.1(6)
C35B Rh2B C31B C36B -121.6(16)
N2B Rh2B C31B C36B 0.3(12)
C32B Rh2B C31B C36B 122.0(15)
C34B Rh2B C31B C36B -160.4(14)
C33B Rh2B C31B C36B 158.4(13)
Cl4B Rh2B C31B C36B -89.7(12)
Cl3B Rh2B C31B C36B 88.3(12)
C35B C31B C32B C33B -2.2(8)
C36B C31B C32B C33B 177.6(11)
Rh2B C31B C32B C33B -62.6(5)
C35B C31B C32B C37B -174.5(10)
C36B C31B C32B C37B 5.2(15)
Rh2B C31B C32B C37B 125.0(9)
C35B C31B C32B Rh2B 60.4(6)
C36B C31B C32B Rh2B -119.8(11)
C35B Rh2B C32B C33B 80.1(6)
C31B Rh2B C32B C33B 119.5(8)
N2B Rh2B C32B C33B -175.4(5)
C34B Rh2B C32B C33B 36.5(5)
Cl4B Rh2B C32B C33B 25.7(13)
Cl3B Rh2B C32B C33B -84.8(6)
C35B Rh2B C32B C31B -39.4(6)
N2B Rh2B C32B C31B 65.1(6)
C34B Rh2B C32B C31B -83.0(6)
C33B Rh2B C32B C31B -119.5(8)
Cl4B Rh2B C32B C31B -93.8(11)
Cl3B Rh2B C32B C31B 155.7(6)
C35B Rh2B C32B C37B -159.3(13)
C31B Rh2B C32B C37B -120.0(13)
N2B Rh2B C32B C37B -54.8(11)
C34B Rh2B C32B C37B 157.0(12)
C33B Rh2B C32B C37B 120.6(14)
Cl4B Rh2B C32B C37B 146.2(8)
Cl3B Rh2B C32B C37B 35.8(10)
C31B C32B C33B C34B 0.2(8)
C37B C32B C33B C34B 172.7(10)
Rh2B C32B C33B C34B -60.2(6)
C31B C32B C33B C38B 179.5(11)
C37B C32B C33B C38B -8.0(14)
Rh2B C32B C33B C38B 119.1(11)
C31B C32B C33B Rh2B 60.4(5)
C37B C32B C33B Rh2B -127.1(9)
C35B Rh2B C33B C34B 37.0(6)
C31B Rh2B C33B C34B 81.5(7)
N2B Rh2B C33B C34B 127.0(7)
C32B Rh2B C33B C34B 118.7(8)
Cl4B Rh2B C33B C34B -50.8(6)
Cl3B Rh2B C33B C34B -142.2(6)
C35B Rh2B C33B C32B -81.7(6)
C31B Rh2B C33B C32B -37.2(5)
N2B Rh2B C33B C32B 8.3(10)
C34B Rh2B C33B C32B -118.7(8)
Cl4B Rh2B C33B C32B -169.5(5)
Cl3B Rh2B C33B C32B 99.1(6)
C35B Rh2B C33B C38B 157.2(11)
C31B Rh2B C33B C38B -158.3(11)
N2B Rh2B C33B C38B -112.8(10)
C32B Rh2B C33B C38B -121.1(12)
C34B Rh2B C33B C38B 120.2(12)
Cl4B Rh2B C33B C38B 69.4(10)
Cl3B Rh2B C33B C38B -22.0(9)
C32B C33B C34B C35B 1.9(10)
C38B C33B C34B C35B -177.4(11)
Rh2B C33B C34B C35B -56.9(7)
C32B C33B C34B C39B -178.3(11)
C38B C33B C34B C39B 2.4(18)
Rh2B C33B C34B C39B 122.9(12)
C32B C33B C34B Rh2B 58.7(5)
C38B C33B C34B Rh2B -120.5(11)
C35B Rh2B C34B C33B -120.4(9)
C31B Rh2B C34B C33B -80.8(6)
N2B Rh2B C34B C33B -122.7(7)
C32B Rh2B C34B C33B -37.3(5)
Cl4B Rh2B C34B C33B 138.9(5)
Cl3B Rh2B C34B C33B 45.9(6)
C31B Rh2B C34B C35B 39.6(6)
N2B Rh2B C34B C35B -2.3(10)
C32B Rh2B C34B C35B 83.1(7)
C33B Rh2B C34B C35B 120.4(9)
Cl4B Rh2B C34B C35B -100.7(6)
Cl3B Rh2B C34B C35B 166.3(6)
C35B Rh2B C34B C39B 116.7(13)
C31B Rh2B C34B C39B 156.4(13)
N2B Rh2B C34B C39B 114.5(11)
C32B Rh2B C34B C39B -160.1(12)
C33B Rh2B C34B C39B -122.9(13)
Cl4B Rh2B C34B C39B 16.0(10)
Cl3B Rh2B C34B C39B -77.0(11)
C33B C34B C35B C31B -3.2(11)
C39B C34B C35B C31B 177.0(11)
Rh2B C34B C35B C31B -63.2(7)
C33B C34B C35B C40B -176.1(13)
C39B C34B C35B C40B 4(2)
Rh2B C34B C35B C40B 123.9(14)
C33B C34B C35B Rh2B 59.9(7)
C39B C34B C35B Rh2B -119.9(12)
C32B C31B C35B C34B 3.3(10)
C36B C31B C35B C34B -176.5(11)
Rh2B C31B C35B C34B 65.1(7)
C32B C31B C35B C40B 176.3(12)
C36B C31B C35B C40B -4(2)
Rh2B C31B C35B C40B -121.9(13)
C32B C31B C35B Rh2B -61.8(5)
C36B C31B C35B Rh2B 118.4(12)
C31B Rh2B C35B C34B -115.8(8)
N2B Rh2B C35B C34B 178.8(5)
C32B Rh2B C35B C34B -77.5(6)
C33B Rh2B C35B C34B -35.3(5)
Cl4B Rh2B C35B C34B 85.4(6)
Cl3B Rh2B C35B C34B -33.1(14)
N2B Rh2B C35B C31B -65.4(7)
C32B Rh2B C35B C31B 38.4(5)
C34B Rh2B C35B C31B 115.8(8)
C33B Rh2B C35B C31B 80.6(6)
Cl4B Rh2B C35B C31B -158.7(6)
Cl3B Rh2B C35B C31B 82.7(14)
C31B Rh2B C35B C40B 120.4(16)
N2B Rh2B C35B C40B 55.0(13)
C32B Rh2B C35B C40B 158.8(14)
C34B Rh2B C35B C40B -123.8(15)
C33B Rh2B C35B C40B -159.0(14)
Cl4B Rh2B C35B C40B -38.3(12)
Cl3B Rh2B C35B C40B -156.9(8)
